data_4339963
loop_
_publ_author_name
'Ishida, Yutaka'
'Kawaguchi, Hiroyuki'

_publ_section_title
;
 Methylene-Linked Anilide-Bis(aryloxide) Ligands: Lithium, Sodium,
 Potassium, Chromium(III), and Vanadium(III) Ligation.
;
_journal_issue 13
_journal_name_full 'Inorganic chemistry'
_journal_page_first 6775
_journal_page_last 6787
_journal_paper_doi 10.1021/ic5005853
_journal_volume 53
_journal_year 2014
_chemical_formula_moiety '2(C45 H59 N1 Na2 O3), 3(C7 H8)'
_chemical_formula_sum 'C111 H142 N2 Na4 O6'
_chemical_formula_weight 1692.23
_chemical_name_systematic
;
 ?
;
_space_group_IT_number 2
_symmetry_cell_setting triclinic
_symmetry_space_group_name_Hall '-P 1'
_symmetry_space_group_name_H-M 'P -1'
_atom_sites_solution_hydrogens geom
_atom_sites_solution_primary direct
_atom_sites_solution_secondary difmap
_audit_creation_method SHELXL-97
_cell_angle_alpha 77.160(8)
_cell_angle_beta 70.705(6)
_cell_angle_gamma 86.825(7)
_cell_formula_units_Z 2
_cell_length_a 16.015(4)
_cell_length_b 17.626(5)
_cell_length_c 18.858(4)
_cell_measurement_reflns_used 12006
_cell_measurement_temperature 123.1500
_cell_measurement_theta_max 27.4855
_cell_measurement_theta_min 3.0626
_cell_volume 4898(2)
_computing_cell_refinement 'CrystalClear (Rigaku Inc., 2009)'
_computing_data_collection 'CrystalClear (Rigaku Inc., 2009)'
_computing_data_reduction 'CrystalClear (Rigaku Inc., 2009)'
_computing_molecular_graphics 'Yadokari-XG 2009 (Wakita Nemoto et al., 2009)'
_computing_publication_material 'Yadokari-XG 2009 (Wakita,Nemoto et al., 2009)'
_computing_structure_refinement 'SHELXL-97 (Sheldrick, 1997)'
_computing_structure_solution 'SIR2004 (Burla et al., 2005)'
_diffrn_ambient_temperature 123(2)
_diffrn_detector_area_resol_mean 13.6612
_diffrn_measured_fraction_theta_full 0.995
_diffrn_measured_fraction_theta_max 0.995
_diffrn_measurement_device_type 'Rigaku Mercury375R CCD'
_diffrn_measurement_method dtprofit.ref
_diffrn_radiation_monochromator 'Graphite Monochromator'
_diffrn_radiation_source 'Sealed Tube'
_diffrn_radiation_type MoK\a
_diffrn_radiation_wavelength 0.71075
_diffrn_reflns_av_R_equivalents 0.0327
_diffrn_reflns_av_sigmaI/netI 0.0465
_diffrn_reflns_limit_h_max 20
_diffrn_reflns_limit_h_min -20
_diffrn_reflns_limit_k_max 22
_diffrn_reflns_limit_k_min -22
_diffrn_reflns_limit_l_max 24
_diffrn_reflns_limit_l_min -24
_diffrn_reflns_number 52336
_diffrn_reflns_theta_full 27.50
_diffrn_reflns_theta_max 27.50
_diffrn_reflns_theta_min 3.06
_exptl_absorpt_coefficient_mu 0.084
_exptl_absorpt_correction_T_max 1.0000
_exptl_absorpt_correction_T_min 0.8419
_exptl_absorpt_correction_type multi-scan
_exptl_absorpt_process_details
;
Jacobson, R. (1998). REQAB. Private communication to the 
Rigaku Corporation, Tokyo, Japan.
;
_exptl_crystal_colour Colorless
_exptl_crystal_density_diffrn 1.147
_exptl_crystal_density_method 'not measured'
_exptl_crystal_description Prism
_exptl_crystal_F_000 1828
_exptl_crystal_size_max 0.44
_exptl_crystal_size_mid 0.35
_exptl_crystal_size_min 0.30
_refine_diff_density_max 0.261
_refine_diff_density_min -0.274
_refine_diff_density_rms 0.043
_refine_ls_extinction_method none
_refine_ls_goodness_of_fit_ref 1.053
_refine_ls_hydrogen_treatment mixed
_refine_ls_matrix_type full
_refine_ls_number_parameters 1231
_refine_ls_number_reflns 22394
_refine_ls_number_restraints 225
_refine_ls_restrained_S_all 1.049
_refine_ls_R_factor_all 0.0668
_refine_ls_R_factor_gt 0.0486
_refine_ls_shift/su_max 0.000
_refine_ls_shift/su_mean 0.000
_refine_ls_structure_factor_coef Fsqd
_refine_ls_weighting_details 'calc w=1/[\s^2^(Fo^2^)+(0.0510P)^2^+1.6265P] where P=(Fo^2^+2Fc^2^)/3'
_refine_ls_weighting_scheme calc
_refine_ls_wR_factor_gt 0.1141
_refine_ls_wR_factor_ref 0.1285
_reflns_number_gt 17568
_reflns_number_total 22394
_reflns_threshold_expression >2sigma(I)
_cod_data_source_file ic5005853_si_001.cif
_cod_data_source_block nah
_cod_depositor_comments
;
The following automatic conversions were performed:
'_atom_site_symetry_multiplicity' tag replaced with
'_atom_site_symmetry_multiplicity'.

Automatic conversion script
Id: cif_correct_tags 1440 2010-10-19 06:21:57Z saulius 

The following automatic conversions were performed:

'_exptl_absorpt_correction_type' value 'Multi-scan' changed to
'multi-scan' according to
/usr/data/users/saulius/crontab/automatic-downloads/rss-feeds/ACS/lib/dictionaries/cif_core.dic
dictionary named 'cif_core.dic' version 2.4.2 from 2011-04-26.

Automatic conversion script
Id: cif_fix_values 2281 2013-09-26 08:29:07Z andrius 

 Adding full bibliography for 4339961--4339971.cif.
;
_cod_database_code 4339963

loop_
_symmetry_equiv_pos_as_xyz
'x, y, z'
'-x, -y, -z'

loop_
_atom_site_label
_atom_site_type_symbol
_atom_site_fract_x
_atom_site_fract_y
_atom_site_fract_z
_atom_site_U_iso_or_equiv
_atom_site_adp_type
_atom_site_occupancy
_atom_site_symmetry_multiplicity
_atom_site_calc_flag
_atom_site_refinement_flags
_atom_site_disorder_assembly
_atom_site_disorder_group
Na1 Na 0.45750(4) 0.25316(3) 0.34569(3) 0.02582(13) Uani 1 1 d . . .
Na2 Na 0.40157(4) 0.42883(3) 0.30445(3) 0.02511(13) Uani 1 1 d . . .
Na3 Na 0.66734(4) 0.24697(3) 0.11020(3) 0.02589(13) Uani 1 1 d . . .
Na4 Na 0.68099(4) 0.06957(3) 0.11303(3) 0.02439(13) Uani 1 1 d . . .
N1 N 0.53615(9) 0.32895(7) 0.41938(8) 0.0238(3) Uani 1 1 d . . .
H1 H 0.4827(14) 0.3131(12) 0.4471(12) 0.044(6) Uiso 1 1 d . . .
N2 N 0.82236(8) 0.22236(7) 0.13244(7) 0.0211(3) Uani 1 1 d . . .
H2 H 0.8320(11) 0.2324(10) 0.0827(10) 0.023(4) Uiso 1 1 d . . .
O1 O 0.48917(7) 0.34502(6) 0.23773(6) 0.0215(2) Uani 1 1 d . . .
C1 C 0.55710(9) 0.36726(8) 0.17480(8) 0.0202(3) Uani 1 1 d . . .
C2 C 0.55125(10) 0.37790(8) 0.09866(8) 0.0213(3) Uani 1 1 d . . .
C3 C 0.62679(10) 0.40343(9) 0.03536(9) 0.0237(3) Uani 1 1 d . . .
H3 H 0.6224 0.4102 -0.0147 0.028 Uiso 1 1 calc R . .
C4 C 0.70816(10) 0.41951(9) 0.04141(9) 0.0250(3) Uani 1 1 d . . .
C5 C 0.71344(10) 0.40872(8) 0.11512(9) 0.0234(3) Uani 1 1 d . . .
H4 H 0.7679 0.4195 0.1210 0.028 Uiso 1 1 calc R . .
C6 C 0.64091(10) 0.38243(8) 0.18071(8) 0.0211(3) Uani 1 1 d . . .
C7 C 0.46355(10) 0.36201(9) 0.08752(9) 0.0239(3) Uani 1 1 d . . .
C8 C 0.43819(11) 0.27559(9) 0.11980(10) 0.0312(4) Uani 1 1 d . . .
H5 H 0.4366 0.2613 0.1735 0.047 Uiso 1 1 calc R . .
H6 H 0.4820 0.2441 0.0894 0.047 Uiso 1 1 calc R . .
H7 H 0.3797 0.2661 0.1171 0.047 Uiso 1 1 calc R . .
C9 C 0.46897(11) 0.38098(11) 0.00272(9) 0.0331(4) Uani 1 1 d . . .
H8 H 0.4121 0.3683 -0.0012 0.050 Uiso 1 1 calc R . .
H9 H 0.5156 0.3503 -0.0259 0.050 Uiso 1 1 calc R . .
H10 H 0.4827 0.4365 -0.0189 0.050 Uiso 1 1 calc R . .
C10 C 0.38992(10) 0.41173(10) 0.12978(9) 0.0273(3) Uani 1 1 d . . .
H11 H 0.3736 0.3913 0.1854 0.041 Uiso 1 1 calc R . .
H12 H 0.3381 0.4098 0.1136 0.041 Uiso 1 1 calc R . .
H13 H 0.4112 0.4657 0.1173 0.041 Uiso 1 1 calc R . .
C11 C 0.78663(11) 0.44864(11) -0.02952(10) 0.0343(4) Uani 1 1 d . . .
H14 H 0.8339 0.4661 -0.0143 0.051 Uiso 1 1 calc R . .
H15 H 0.7687 0.4922 -0.0635 0.051 Uiso 1 1 calc R . .
H16 H 0.8081 0.4065 -0.0568 0.051 Uiso 1 1 calc R . .
C12 C 0.64870(10) 0.37397(9) 0.25993(9) 0.0227(3) Uani 1 1 d . . .
H17 H 0.7112 0.3823 0.2548 0.027 Uiso 1 1 calc R . .
H18 H 0.6308 0.3204 0.2899 0.027 Uiso 1 1 calc R . .
C13 C 0.53533(9) 0.40796(8) 0.37934(8) 0.0208(3) Uani 1 1 d . . .
C14 C 0.59148(9) 0.43145(8) 0.30309(8) 0.0207(3) Uani 1 1 d . . .
C15 C 0.59073(10) 0.50838(9) 0.26496(9) 0.0222(3) Uani 1 1 d . . .
H19 H 0.6296 0.5243 0.2137 0.027 Uiso 1 1 calc R . .
C16 C 0.53493(9) 0.56343(8) 0.29916(9) 0.0212(3) Uani 1 1 d . . .
C17 C 0.47584(10) 0.53733(9) 0.37333(9) 0.0220(3) Uani 1 1 d . . .
H20 H 0.4350 0.5728 0.3968 0.026 Uiso 1 1 calc R . .
C18 C 0.47496(9) 0.46039(9) 0.41414(8) 0.0212(3) Uani 1 1 d . . .
C19 C 0.54121(10) 0.64770(9) 0.25315(9) 0.0249(3) Uani 1 1 d . . .
C20 C 0.51312(14) 0.64959(10) 0.18261(10) 0.0384(4) Uani 1 1 d . . .
H21 H 0.4515 0.6313 0.1995 0.058 Uiso 1 1 calc R . .
H22 H 0.5513 0.6157 0.1512 0.058 Uiso 1 1 calc R . .
H23 H 0.5185 0.7030 0.1521 0.058 Uiso 1 1 calc R . .
C21 C 0.63720(12) 0.67737(10) 0.22690(12) 0.0385(4) Uani 1 1 d . . .
H24 H 0.6416 0.7313 0.1979 0.058 Uiso 1 1 calc R . .
H25 H 0.6758 0.6448 0.1940 0.058 Uiso 1 1 calc R . .
H26 H 0.6556 0.6749 0.2720 0.058 Uiso 1 1 calc R . .
C22 C 0.48275(11) 0.70196(9) 0.30114(10) 0.0316(4) Uani 1 1 d . . .
H27 H 0.4901 0.7553 0.2702 0.047 Uiso 1 1 calc R . .
H28 H 0.5000 0.7002 0.3467 0.047 Uiso 1 1 calc R . .
H29 H 0.4207 0.6852 0.3172 0.047 Uiso 1 1 calc R . .
C23 C 0.60073(10) 0.30591(9) 0.45541(9) 0.0242(3) Uani 1 1 d . . .
C24 C 0.68332(11) 0.34266(10) 0.43019(10) 0.0324(4) Uani 1 1 d . . .
H30 H 0.6977 0.3857 0.3875 0.039 Uiso 1 1 calc R . .
C25 C 0.74499(13) 0.31640(11) 0.46740(11) 0.0396(4) Uani 1 1 d . . .
H31 H 0.8011 0.3421 0.4493 0.047 Uiso 1 1 calc R . .
C26 C 0.72703(13) 0.25416(11) 0.52984(11) 0.0385(4) Uani 1 1 d . . .
C27 C 0.64517(13) 0.21760(10) 0.55357(10) 0.0376(4) Uani 1 1 d . . .
H32 H 0.6314 0.1741 0.5958 0.045 Uiso 1 1 calc R . .
C28 C 0.58287(12) 0.24230(10) 0.51781(9) 0.0306(4) Uani 1 1 d . . .
H33 H 0.5273 0.2158 0.5358 0.037 Uiso 1 1 calc R . .
C29 C 0.79345(16) 0.22800(14) 0.57157(14) 0.0577(6) Uani 1 1 d . . .
H34 H 0.7740 0.2442 0.6209 0.087 Uiso 1 1 calc R . .
H35 H 0.8515 0.2517 0.5400 0.087 Uiso 1 1 calc R . .
H36 H 0.7977 0.1712 0.5808 0.087 Uiso 1 1 calc R . .
C30 C 0.40583(10) 0.43565(9) 0.49327(9) 0.0242(3) Uani 1 1 d . . .
H37 H 0.4039 0.4757 0.5232 0.029 Uiso 1 1 calc R . .
H38 H 0.4244 0.3864 0.5205 0.029 Uiso 1 1 calc R . .
O2 O 0.36240(7) 0.32618(6) 0.41893(6) 0.0244(2) Uani 1 1 d . . .
C31 C 0.29600(10) 0.36607(9) 0.45576(8) 0.0220(3) Uani 1 1 d . . .
C32 C 0.20630(10) 0.35489(9) 0.45987(9) 0.0257(3) Uani 1 1 d . . .
C33 C 0.14168(10) 0.40309(10) 0.49552(9) 0.0303(3) Uani 1 1 d . . .
H39 H 0.0825 0.3957 0.4977 0.036 Uiso 1 1 calc R . .
C34 C 0.15880(11) 0.46138(10) 0.52811(10) 0.0306(4) Uani 1 1 d . . .
C35 C 0.24518(10) 0.46993(10) 0.52647(9) 0.0279(3) Uani 1 1 d . . .
H40 H 0.2583 0.5082 0.5498 0.033 Uiso 1 1 calc R . .
C36 C 0.31299(10) 0.42397(9) 0.49152(8) 0.0232(3) Uani 1 1 d . . .
C37 C 0.18204(11) 0.28954(10) 0.42741(10) 0.0305(4) Uani 1 1 d . . .
C38 C 0.22868(12) 0.30258(11) 0.34022(10) 0.0360(4) Uani 1 1 d . . .
H41 H 0.2101 0.3521 0.3147 0.054 Uiso 1 1 calc R . .
H42 H 0.2128 0.2600 0.3211 0.054 Uiso 1 1 calc R . .
H43 H 0.2929 0.3040 0.3292 0.054 Uiso 1 1 calc R . .
C39 C 0.08190(12) 0.28528(13) 0.44107(14) 0.0503(5) Uani 1 1 d . . .
H44 H 0.0496 0.2768 0.4964 0.075 Uiso 1 1 calc R . .
H45 H 0.0691 0.2421 0.4210 0.075 Uiso 1 1 calc R . .
H46 H 0.0634 0.3342 0.4145 0.075 Uiso 1 1 calc R . .
C40 C 0.20843(13) 0.21091(10) 0.46740(11) 0.0379(4) Uani 1 1 d . . .
H47 H 0.2720 0.2118 0.4596 0.057 Uiso 1 1 calc R . .
H48 H 0.1948 0.1695 0.4456 0.057 Uiso 1 1 calc R . .
H49 H 0.1754 0.2011 0.5226 0.057 Uiso 1 1 calc R . .
C41 C 0.08543(12) 0.51221(12) 0.56546(12) 0.0416(4) Uani 1 1 d . . .
H50 H 0.0894 0.5161 0.6153 0.062 Uiso 1 1 calc R . .
H51 H 0.0280 0.4891 0.5732 0.062 Uiso 1 1 calc R . .
H52 H 0.0914 0.5642 0.5321 0.062 Uiso 1 1 calc R . .
O3 O 0.29410(7) 0.51849(7) 0.28178(7) 0.0326(3) Uani 1 1 d . . .
C42 C 0.23634(11) 0.52152(10) 0.23676(10) 0.0302(3) Uani 1 1 d . . .
H53 H 0.2356 0.4713 0.2216 0.036 Uiso 1 1 calc R . .
H54 H 0.2556 0.5634 0.1897 0.036 Uiso 1 1 calc R . .
C43 C 0.14604(11) 0.53799(11) 0.28891(11) 0.0371(4) Uani 1 1 d . . .
H55 H 0.1162 0.4896 0.3241 0.045 Uiso 1 1 calc R . .
H56 H 0.1080 0.5634 0.2588 0.045 Uiso 1 1 calc R . .
C44 C 0.16768(11) 0.59278(11) 0.33310(11) 0.0346(4) Uani 1 1 d . . .
H57 H 0.1630 0.6478 0.3083 0.042 Uiso 1 1 calc R . .
H58 H 0.1273 0.5829 0.3870 0.042 Uiso 1 1 calc R . .
C45 C 0.26203(12) 0.57398(12) 0.32984(11) 0.0385(4) Uani 1 1 d . . .
H59 H 0.2994 0.6219 0.3083 0.046 Uiso 1 1 calc R . .
H60 H 0.2642 0.5519 0.3822 0.046 Uiso 1 1 calc R . .
O4 O 0.59088(7) 0.13866(6) 0.19246(6) 0.0261(2) Uani 1 1 d . . .
C46 C 0.55045(10) 0.12235(8) 0.26728(8) 0.0222(3) Uani 1 1 d . . .
C47 C 0.46363(10) 0.08761(9) 0.30440(9) 0.0253(3) Uani 1 1 d . A .
C48 C 0.42548(10) 0.08050(9) 0.38426(9) 0.0272(3) Uani 1 1 d . . .
H61 H 0.3663 0.0611 0.4077 0.033 Uiso 1 1 calc R . .
C49 C 0.46774(10) 0.09967(9) 0.43140(9) 0.0258(3) Uani 1 1 d . . .
C50 C 0.55504(10) 0.12671(8) 0.39600(9) 0.0233(3) Uani 1 1 d . . .
H62 H 0.5875 0.1374 0.4268 0.028 Uiso 1 1 calc R . .
C51 C 0.59577(9) 0.13838(8) 0.31677(8) 0.0211(3) Uani 1 1 d . . .
C52 C 0.41177(11) 0.05090(11) 0.26416(10) 0.0321(4) Uani 1 1 d . . .
C53A C 0.46025(18) 0.05410(17) 0.17688(14) 0.0335(6) Uani 0.676(3) 1 d P A 1
H64 H 0.4763 0.1082 0.1498 0.050 Uiso 0.676(3) 1 calc PR A 1
H65 H 0.4210 0.0329 0.1554 0.050 Uiso 0.676(3) 1 calc PR A 1
H66 H 0.5139 0.0231 0.1706 0.050 Uiso 0.676(3) 1 calc PR A 1
C54A C 0.38822(19) -0.03056(15) 0.30350(16) 0.0372(7) Uani 0.676(3) 1 d P A 1
H67 H 0.3554 -0.0532 0.2774 0.056 Uiso 0.676(3) 1 calc PR A 1
H68 H 0.3513 -0.0329 0.3571 0.056 Uiso 0.676(3) 1 calc PR A 1
H69 H 0.4422 -0.0600 0.3023 0.056 Uiso 0.676(3) 1 calc PR A 1
C55A C 0.32440(16) 0.09919(16) 0.26683(16) 0.0358(6) Uani 0.676(3) 1 d P A 1
H70 H 0.3404 0.1535 0.2403 0.054 Uiso 0.676(3) 1 calc PR A 1
H71 H 0.2882 0.0971 0.3205 0.054 Uiso 0.676(3) 1 calc PR A 1
H72 H 0.2907 0.0768 0.2413 0.054 Uiso 0.676(3) 1 calc PR A 1
C53B C 0.4026(5) 0.0927(4) 0.1971(4) 0.055(2) Uani 0.324(3) 1 d P A 2
H73 H 0.3680 0.0620 0.1788 0.082 Uiso 0.324(3) 1 calc PR A 2
H74 H 0.4611 0.1050 0.1583 0.082 Uiso 0.324(3) 1 calc PR A 2
H75 H 0.3719 0.1411 0.2061 0.082 Uiso 0.324(3) 1 calc PR A 2
C54B C 0.4680(4) -0.0304(3) 0.2499(3) 0.0373(14) Uani 0.324(3) 1 d P A 2
H76 H 0.4733 -0.0600 0.2988 0.056 Uiso 0.324(3) 1 calc PR A 2
H77 H 0.5272 -0.0166 0.2127 0.056 Uiso 0.324(3) 1 calc PR A 2
H78 H 0.4365 -0.0622 0.2300 0.056 Uiso 0.324(3) 1 calc PR A 2
C55B C 0.3194(3) 0.0096(3) 0.3219(3) 0.0375(14) Uani 0.324(3) 1 d P A 2
H79 H 0.3278 -0.0191 0.3699 0.056 Uiso 0.324(3) 1 calc PR A 2
H80 H 0.2997 -0.0266 0.2977 0.056 Uiso 0.324(3) 1 calc PR A 2
H81 H 0.2746 0.0493 0.3332 0.056 Uiso 0.324(3) 1 calc PR A 2
C56 C 0.42255(12) 0.08829(11) 0.51747(9) 0.0345(4) Uani 1 1 d . . .
H82 H 0.3966 0.1374 0.5297 0.052 Uiso 1 1 calc R . .
H83 H 0.4660 0.0719 0.5439 0.052 Uiso 1 1 calc R . .
H84 H 0.3758 0.0483 0.5345 0.052 Uiso 1 1 calc R . .
C57 C 0.69157(9) 0.16571(8) 0.28180(8) 0.0218(3) Uani 1 1 d . . .
H85 H 0.7143 0.1705 0.3235 0.026 Uiso 1 1 calc R . .
H86 H 0.6949 0.2180 0.2480 0.026 Uiso 1 1 calc R . .
C58 C 0.81184(9) 0.14010(8) 0.16287(8) 0.0190(3) Uani 1 1 d . . .
C59 C 0.75003(9) 0.11121(8) 0.23545(8) 0.0197(3) Uani 1 1 d . . .
C60 C 0.73830(9) 0.03102(8) 0.26227(8) 0.0211(3) Uani 1 1 d . . .
H87 H 0.6997 0.0116 0.3130 0.025 Uiso 1 1 calc R . .
C61 C 0.78105(9) -0.02213(8) 0.21746(8) 0.0201(3) Uani 1 1 d . . .
C62 C 0.83780(9) 0.00885(8) 0.14357(8) 0.0203(3) Uani 1 1 d . . .
H88 H 0.8654 -0.0256 0.1108 0.024 Uiso 1 1 calc R . .
C63 C 0.85558(9) 0.08869(8) 0.11584(8) 0.0189(3) Uani 1 1 d . . .
C64 C 0.76347(10) -0.10972(9) 0.25002(9) 0.0247(3) Uani 1 1 d . . .
C65 C 0.66358(11) -0.12730(10) 0.27466(10) 0.0346(4) Uani 1 1 d . . .
H89 H 0.6312 -0.0961 0.3117 0.052 Uiso 1 1 calc R . .
H90 H 0.6519 -0.1827 0.2985 0.052 Uiso 1 1 calc R . .
H91 H 0.6441 -0.1143 0.2294 0.052 Uiso 1 1 calc R . .
C66 C 0.79449(13) -0.13386(10) 0.32049(10) 0.0341(4) Uani 1 1 d . . .
H92 H 0.8584 -0.1241 0.3048 0.051 Uiso 1 1 calc R . .
H93 H 0.7815 -0.1894 0.3429 0.051 Uiso 1 1 calc R . .
H94 H 0.7634 -0.1035 0.3588 0.051 Uiso 1 1 calc R . .
C67 C 0.81228(12) -0.15848(9) 0.19138(10) 0.0318(4) Uani 1 1 d . . .
H95 H 0.7916 -0.1451 0.1468 0.048 Uiso 1 1 calc R . .
H96 H 0.8004 -0.2139 0.2152 0.048 Uiso 1 1 calc R . .
H97 H 0.8760 -0.1477 0.1747 0.048 Uiso 1 1 calc R . .
C68 C 0.87801(9) 0.26751(8) 0.15265(9) 0.0215(3) Uani 1 1 d . . .
C69 C 0.88944(10) 0.25009(9) 0.22445(9) 0.0270(3) Uani 1 1 d . . .
H98 H 0.8619 0.2048 0.2612 0.032 Uiso 1 1 calc R . .
C70 C 0.94118(11) 0.29889(10) 0.24247(10) 0.0304(3) Uani 1 1 d . . .
H99 H 0.9473 0.2868 0.2922 0.036 Uiso 1 1 calc R . .
C71 C 0.98422(11) 0.36483(10) 0.18994(10) 0.0302(3) Uani 1 1 d . . .
C72 C 0.97350(11) 0.38084(9) 0.11807(10) 0.0301(3) Uani 1 1 d . . .
H100 H 1.0025 0.4253 0.0809 0.036 Uiso 1 1 calc R . .
C73 C 0.92137(10) 0.33347(9) 0.09931(9) 0.0257(3) Uani 1 1 d . . .
H101 H 0.9151 0.3460 0.0497 0.031 Uiso 1 1 calc R . .
C74 C 1.04287(13) 0.41507(11) 0.21027(12) 0.0416(4) Uani 1 1 d . . .
H102 H 1.1034 0.3957 0.1962 0.062 Uiso 1 1 calc R . .
H103 H 1.0204 0.4131 0.2657 0.062 Uiso 1 1 calc R . .
H104 H 1.0427 0.4689 0.1821 0.062 Uiso 1 1 calc R . .
C75 C 0.91889(9) 0.11769(9) 0.03499(8) 0.0206(3) Uani 1 1 d . . .
H105 H 0.9739 0.0875 0.0288 0.025 Uiso 1 1 calc R . .
H106 H 0.9346 0.1728 0.0290 0.025 Uiso 1 1 calc R . .
O5 O 0.75629(7) 0.18417(6) 0.02226(6) 0.0218(2) Uani 1 1 d . . .
C76 C 0.80305(9) 0.14871(8) -0.03303(8) 0.0193(3) Uani 1 1 d . . .
C77 C 0.77609(10) 0.14490(8) -0.09738(8) 0.0214(3) Uani 1 1 d . . .
C78 C 0.82717(10) 0.10279(9) -0.15079(9) 0.0245(3) Uani 1 1 d . . .
H107 H 0.8083 0.0999 -0.1929 0.029 Uiso 1 1 calc R . .
C79 C 0.90422(10) 0.06485(9) -0.14555(9) 0.0249(3) Uani 1 1 d . . .
C80 C 0.93103(10) 0.07097(9) -0.08425(8) 0.0230(3) Uani 1 1 d . . .
H108 H 0.9839 0.0464 -0.0798 0.028 Uiso 1 1 calc R . .
C81 C 0.88331(9) 0.11177(8) -0.02894(8) 0.0197(3) Uani 1 1 d . . .
C82 C 0.69416(10) 0.18846(9) -0.10869(9) 0.0256(3) Uani 1 1 d . . .
C83 C 0.61044(10) 0.15915(10) -0.04077(10) 0.0323(4) Uani 1 1 d . . .
H109 H 0.6014 0.1035 -0.0361 0.048 Uiso 1 1 calc R . .
H110 H 0.5593 0.1878 -0.0496 0.048 Uiso 1 1 calc R . .
H111 H 0.6172 0.1675 0.0068 0.048 Uiso 1 1 calc R . .
C84 C 0.70861(11) 0.27587(10) -0.11673(10) 0.0317(4) Uani 1 1 d . . .
H112 H 0.6571 0.3044 -0.1249 0.048 Uiso 1 1 calc R . .
H113 H 0.7616 0.2944 -0.1607 0.048 Uiso 1 1 calc R . .
H114 H 0.7164 0.2845 -0.0697 0.048 Uiso 1 1 calc R . .
C85 C 0.67753(13) 0.17840(12) -0.18172(11) 0.0421(5) Uani 1 1 d . . .
H115 H 0.6681 0.1231 -0.1784 0.063 Uiso 1 1 calc R . .
H116 H 0.7289 0.1984 -0.2268 0.063 Uiso 1 1 calc R . .
H117 H 0.6250 0.2073 -0.1866 0.063 Uiso 1 1 calc R . .
C86 C 0.95651(12) 0.01963(11) -0.20490(10) 0.0357(4) Uani 1 1 d . . .
H118 H 1.0052 -0.0067 -0.1893 0.054 Uiso 1 1 calc R . .
H119 H 0.9805 0.0555 -0.2550 0.054 Uiso 1 1 calc R . .
H120 H 0.9176 -0.0192 -0.2088 0.054 Uiso 1 1 calc R . .
O6 O 0.66390(7) -0.04199(7) 0.06949(7) 0.0318(3) Uani 1 1 d . . .
C87 C 0.74096(11) -0.05557(10) 0.00761(9) 0.0306(3) Uani 1 1 d . . .
H121 H 0.7767 -0.0977 0.0267 0.037 Uiso 1 1 calc R . .
H122 H 0.7784 -0.0078 -0.0163 0.037 Uiso 1 1 calc R . .
C88 C 0.70550(11) -0.07858(11) -0.04919(10) 0.0358(4) Uani 1 1 d . . .
H123 H 0.7493 -0.1084 -0.0826 0.043 Uiso 1 1 calc R . .
H124 H 0.6879 -0.0325 -0.0816 0.043 Uiso 1 1 calc R . .
C89 C 0.62655(15) -0.12849(15) 0.00335(13) 0.0582(6) Uani 1 1 d . . .
H125 H 0.6440 -0.1825 0.0200 0.070 Uiso 1 1 calc R . .
H126 H 0.5816 -0.1292 -0.0221 0.070 Uiso 1 1 calc R . .
C90 C 0.59179(13) -0.08857(14) 0.07122(12) 0.0506(6) Uani 1 1 d . . .
H127 H 0.5412 -0.0553 0.0665 0.061 Uiso 1 1 calc R . .
H128 H 0.5718 -0.1278 0.1202 0.061 Uiso 1 1 calc R . .
C91A C 0.9834(5) 0.0364(4) 0.4018(6) 0.0426(16) Uani 0.535(8) 1 d PDU B 1
C92A C 0.9548(6) 0.1124(4) 0.3932(3) 0.0504(18) Uani 0.535(8) 1 d PDU B 1
H130 H 0.9969 0.1541 0.3734 0.061 Uiso 0.535(8) 1 calc PR B 1
C93A C 0.8656(6) 0.1282(3) 0.4130(4) 0.0496(19) Uani 0.535(8) 1 d PDU B 1
H131 H 0.8474 0.1808 0.4067 0.060 Uiso 0.535(8) 1 calc PR B 1
C94A C 0.8017(4) 0.0686(3) 0.4420(3) 0.0426(12) Uani 0.535(8) 1 d PDU B 1
H132 H 0.7404 0.0797 0.4556 0.051 Uiso 0.535(8) 1 calc PR B 1
C95A C 0.8309(4) -0.0074(3) 0.4502(3) 0.0379(12) Uani 0.535(8) 1 d PDU B 1
H133 H 0.7889 -0.0492 0.4698 0.045 Uiso 0.535(8) 1 calc PR B 1
C96A C 0.9207(5) -0.0232(5) 0.4302(7) 0.0366(18) Uani 0.535(8) 1 d PDU B 1
H134 H 0.9392 -0.0757 0.4362 0.044 Uiso 0.535(8) 1 calc PR B 1
C97A C 1.0798(3) 0.0189(6) 0.3838(3) 0.071(2) Uani 0.535(8) 1 d PDU B 1
H135 H 1.0875 -0.0376 0.3939 0.106 Uiso 0.535(8) 1 calc PR B 1
H136 H 1.1038 0.0414 0.4163 0.106 Uiso 0.535(8) 1 calc PR B 1
H137 H 1.1113 0.0415 0.3296 0.106 Uiso 0.535(8) 1 calc PR B 1
C91B C 0.9994(6) 0.0112(5) 0.4019(7) 0.0425(18) Uani 0.465(8) 1 d PDU B 2
C92B C 1.0005(5) 0.0892(4) 0.4021(3) 0.0487(15) Uani 0.465(8) 1 d PDU B 2
H138 H 1.0552 0.1146 0.3924 0.058 Uiso 0.465(8) 1 calc PR B 2
C93B C 0.9242(7) 0.1309(4) 0.4160(5) 0.0542(19) Uani 0.465(8) 1 d PDU B 2
H139 H 0.9271 0.1846 0.4161 0.065 Uiso 0.465(8) 1 calc PR B 2
C94B C 0.8425(6) 0.0966(6) 0.4299(5) 0.057(2) Uani 0.465(8) 1 d PDU B 2
H140 H 0.7894 0.1252 0.4417 0.068 Uiso 0.465(8) 1 calc PR B 2
C95B C 0.8415(6) 0.0201(6) 0.4259(5) 0.067(2) Uani 0.465(8) 1 d PDU B 2
H141 H 0.7873 -0.0041 0.4318 0.081 Uiso 0.465(8) 1 calc PR B 2
C96B C 0.9187(7) -0.0229(7) 0.4133(8) 0.052(3) Uani 0.465(8) 1 d PDU B 2
H142 H 0.9160 -0.0764 0.4125 0.063 Uiso 0.465(8) 1 calc PR B 2
C97B C 1.0841(5) -0.0330(5) 0.3877(4) 0.069(2) Uani 0.465(8) 1 d PDU B 2
H143 H 1.0718 -0.0874 0.3895 0.104 Uiso 0.465(8) 1 calc PR B 2
H144 H 1.1103 -0.0308 0.4273 0.104 Uiso 0.465(8) 1 calc PR B 2
H145 H 1.1254 -0.0097 0.3369 0.104 Uiso 0.465(8) 1 calc PR B 2
C98 C 0.85088(13) -0.24000(12) -0.11198(12) 0.0437(5) Uani 1 1 d . . .
C99 C 0.79649(14) -0.30572(15) -0.07374(17) 0.0583(6) Uani 1 1 d . . .
H146 H 0.7667 -0.3279 -0.1005 0.070 Uiso 1 1 calc R . .
C100 C 0.78528(14) -0.33908(16) 0.00231(17) 0.0656(7) Uani 1 1 d . . .
H147 H 0.7483 -0.3841 0.0274 0.079 Uiso 1 1 calc R . .
C101 C 0.82769(13) -0.30716(15) 0.04199(14) 0.0566(6) Uani 1 1 d . . .
H148 H 0.8196 -0.3297 0.0945 0.068 Uiso 1 1 calc R . .
C102 C 0.88180(12) -0.24247(13) 0.00506(11) 0.0428(5) Uani 1 1 d . . .
H149 H 0.9113 -0.2206 0.0322 0.051 Uiso 1 1 calc R . .
C103 C 0.89350(12) -0.20928(11) -0.07081(11) 0.0381(4) Uani 1 1 d . . .
H150 H 0.9312 -0.1647 -0.0955 0.046 Uiso 1 1 calc R . .
C104 C 0.86246(17) -0.20233(16) -0.19452(14) 0.0638(7) Uani 1 1 d . . .
H151 H 0.8103 -0.1716 -0.1972 0.096 Uiso 1 1 calc R . .
H152 H 0.8695 -0.2427 -0.2243 0.096 Uiso 1 1 calc R . .
H153 H 0.9152 -0.1682 -0.2158 0.096 Uiso 1 1 calc R . .
C105 C 0.90463(13) -0.39687(12) 0.22096(14) 0.0479(5) Uani 1 1 d . . .
C106 C 0.89764(14) -0.35978(12) 0.27987(13) 0.0512(5) Uani 1 1 d . . .
H154 H 0.8515 -0.3747 0.3276 0.061 Uiso 1 1 calc R . .
C107 C 0.95730(15) -0.30095(13) 0.27006(14) 0.0524(5) Uani 1 1 d . . .
H155 H 0.9522 -0.2763 0.3112 0.063 Uiso 1 1 calc R . .
C108 C 1.02415(13) -0.27809(12) 0.20033(13) 0.0485(5) Uani 1 1 d . . .
H156 H 1.0648 -0.2376 0.1933 0.058 Uiso 1 1 calc R . .
C109 C 1.03102(14) -0.31442(12) 0.14191(13) 0.0494(5) Uani 1 1 d . . .
H157 H 1.0766 -0.2989 0.0939 0.059 Uiso 1 1 calc R . .
C110 C 0.97267(14) -0.37329(13) 0.15174(13) 0.0508(5) Uani 1 1 d . . .
H158 H 0.9790 -0.3983 0.1105 0.061 Uiso 1 1 calc R . .
C111 C 0.84093(16) -0.46200(14) 0.23170(19) 0.0739(8) Uani 1 1 d . . .
H159 H 0.8641 -0.5118 0.2517 0.111 Uiso 1 1 calc R . .
H160 H 0.8342 -0.4630 0.1821 0.111 Uiso 1 1 calc R . .
H161 H 0.7833 -0.4534 0.2682 0.111 Uiso 1 1 calc R . .

loop_
_atom_site_aniso_label
_atom_site_aniso_U_11
_atom_site_aniso_U_22
_atom_site_aniso_U_33
_atom_site_aniso_U_23
_atom_site_aniso_U_13
_atom_site_aniso_U_12
Na1 0.0291(3) 0.0212(3) 0.0255(3) -0.0051(2) -0.0072(2) 0.0034(2)
Na2 0.0251(3) 0.0254(3) 0.0266(3) -0.0085(2) -0.0095(2) 0.0045(2)
Na3 0.0288(3) 0.0236(3) 0.0262(3) -0.0090(2) -0.0088(3) 0.0060(2)
Na4 0.0227(3) 0.0245(3) 0.0265(3) -0.0094(2) -0.0063(2) 0.0006(2)
N1 0.0232(6) 0.0228(6) 0.0264(7) -0.0059(5) -0.0090(5) -0.0004(5)
N2 0.0257(6) 0.0184(6) 0.0210(6) -0.0044(5) -0.0099(5) 0.0001(5)
O1 0.0211(5) 0.0228(5) 0.0195(5) -0.0054(4) -0.0046(4) -0.0001(4)
C1 0.0209(7) 0.0159(6) 0.0231(7) -0.0064(5) -0.0052(6) 0.0024(5)
C2 0.0226(7) 0.0185(7) 0.0233(7) -0.0063(6) -0.0076(6) 0.0033(6)
C3 0.0264(7) 0.0225(7) 0.0208(7) -0.0051(6) -0.0062(6) 0.0039(6)
C4 0.0230(7) 0.0222(7) 0.0264(8) -0.0057(6) -0.0038(6) 0.0038(6)
C5 0.0196(7) 0.0210(7) 0.0299(8) -0.0087(6) -0.0068(6) 0.0029(6)
C6 0.0227(7) 0.0176(7) 0.0249(7) -0.0092(6) -0.0078(6) 0.0047(5)
C7 0.0243(7) 0.0258(8) 0.0229(7) -0.0068(6) -0.0087(6) 0.0018(6)
C8 0.0343(9) 0.0270(8) 0.0362(9) -0.0086(7) -0.0154(7) -0.0018(7)
C9 0.0300(8) 0.0464(10) 0.0254(8) -0.0093(7) -0.0115(7) 0.0013(7)
C10 0.0233(7) 0.0317(8) 0.0279(8) -0.0077(7) -0.0092(6) 0.0032(6)
C11 0.0263(8) 0.0393(10) 0.0300(9) -0.0031(7) -0.0023(7) -0.0007(7)
C12 0.0214(7) 0.0237(7) 0.0265(8) -0.0104(6) -0.0097(6) 0.0042(6)
C13 0.0211(7) 0.0216(7) 0.0247(7) -0.0087(6) -0.0116(6) 0.0015(6)
C14 0.0183(7) 0.0231(7) 0.0250(7) -0.0106(6) -0.0096(6) 0.0023(5)
C15 0.0208(7) 0.0232(7) 0.0238(7) -0.0086(6) -0.0068(6) 0.0008(6)
C16 0.0211(7) 0.0211(7) 0.0263(8) -0.0095(6) -0.0114(6) 0.0019(6)
C17 0.0202(7) 0.0247(7) 0.0265(8) -0.0135(6) -0.0102(6) 0.0041(6)
C18 0.0200(7) 0.0260(7) 0.0221(7) -0.0104(6) -0.0093(6) -0.0004(6)
C19 0.0280(8) 0.0203(7) 0.0278(8) -0.0093(6) -0.0088(6) 0.0040(6)
C20 0.0569(12) 0.0297(9) 0.0352(10) -0.0105(7) -0.0233(9) 0.0123(8)
C21 0.0319(9) 0.0237(8) 0.0542(12) -0.0086(8) -0.0061(8) -0.0016(7)
C22 0.0344(9) 0.0231(8) 0.0379(9) -0.0128(7) -0.0094(7) 0.0069(7)
C23 0.0296(8) 0.0231(7) 0.0239(8) -0.0111(6) -0.0109(6) 0.0055(6)
C24 0.0356(9) 0.0283(8) 0.0365(9) -0.0029(7) -0.0188(7) 0.0007(7)
C25 0.0387(10) 0.0385(10) 0.0499(11) -0.0100(8) -0.0256(9) 0.0031(8)
C26 0.0529(11) 0.0371(10) 0.0367(10) -0.0165(8) -0.0270(9) 0.0197(9)
C27 0.0576(12) 0.0314(9) 0.0257(9) -0.0083(7) -0.0167(8) 0.0116(8)
C28 0.0400(9) 0.0276(8) 0.0228(8) -0.0079(6) -0.0069(7) 0.0021(7)
C29 0.0731(16) 0.0613(14) 0.0580(14) -0.0203(11) -0.0465(12) 0.0300(12)
C30 0.0234(7) 0.0276(8) 0.0245(8) -0.0114(6) -0.0081(6) 0.0006(6)
O2 0.0222(5) 0.0263(5) 0.0254(5) -0.0106(4) -0.0057(4) 0.0012(4)
C31 0.0225(7) 0.0231(7) 0.0189(7) -0.0043(6) -0.0048(6) -0.0005(6)
C32 0.0242(7) 0.0287(8) 0.0235(8) -0.0064(6) -0.0061(6) -0.0028(6)
C33 0.0210(7) 0.0371(9) 0.0311(9) -0.0083(7) -0.0055(6) -0.0025(7)
C34 0.0243(8) 0.0342(9) 0.0308(9) -0.0107(7) -0.0032(6) 0.0009(7)
C35 0.0274(8) 0.0300(8) 0.0263(8) -0.0122(6) -0.0049(6) -0.0003(6)
C36 0.0219(7) 0.0263(8) 0.0207(7) -0.0063(6) -0.0051(6) -0.0014(6)
C37 0.0263(8) 0.0326(9) 0.0348(9) -0.0108(7) -0.0096(7) -0.0053(7)
C38 0.0423(10) 0.0372(9) 0.0351(9) -0.0114(8) -0.0188(8) -0.0012(8)
C39 0.0299(10) 0.0587(13) 0.0714(15) -0.0321(11) -0.0157(9) -0.0071(9)
C40 0.0419(10) 0.0314(9) 0.0385(10) -0.0053(7) -0.0101(8) -0.0109(8)
C41 0.0268(9) 0.0479(11) 0.0491(11) -0.0221(9) -0.0046(8) 0.0068(8)
O3 0.0282(6) 0.0363(6) 0.0373(7) -0.0121(5) -0.0145(5) 0.0088(5)
C42 0.0326(9) 0.0300(8) 0.0312(9) -0.0087(7) -0.0139(7) 0.0050(7)
C43 0.0292(9) 0.0399(10) 0.0494(11) -0.0206(8) -0.0162(8) 0.0074(7)
C44 0.0316(9) 0.0364(9) 0.0393(10) -0.0158(8) -0.0120(7) 0.0066(7)
C45 0.0340(9) 0.0466(11) 0.0450(11) -0.0231(9) -0.0188(8) 0.0098(8)
O4 0.0251(5) 0.0337(6) 0.0208(5) -0.0102(4) -0.0073(4) 0.0060(5)
C46 0.0237(7) 0.0204(7) 0.0236(7) -0.0085(6) -0.0075(6) 0.0057(6)
C47 0.0229(7) 0.0239(7) 0.0314(8) -0.0111(6) -0.0090(6) 0.0042(6)
C48 0.0231(7) 0.0239(8) 0.0317(8) -0.0073(6) -0.0045(6) 0.0014(6)
C49 0.0281(8) 0.0220(7) 0.0235(8) -0.0053(6) -0.0034(6) 0.0026(6)
C50 0.0264(7) 0.0213(7) 0.0233(7) -0.0079(6) -0.0083(6) 0.0052(6)
C51 0.0216(7) 0.0181(7) 0.0242(7) -0.0077(6) -0.0069(6) 0.0043(5)
C52 0.0232(8) 0.0414(10) 0.0339(9) -0.0140(7) -0.0073(7) -0.0057(7)
C53A 0.0323(14) 0.0398(15) 0.0308(14) -0.0119(11) -0.0097(11) -0.0061(12)
C54A 0.0446(16) 0.0288(13) 0.0389(15) -0.0051(11) -0.0142(12) -0.0110(11)
C55A 0.0241(12) 0.0419(15) 0.0421(15) -0.0065(12) -0.0129(11) -0.0030(11)
C53B 0.061(5) 0.052(4) 0.059(4) 0.012(3) -0.042(4) -0.026(4)
C54B 0.031(3) 0.036(3) 0.045(3) -0.019(2) -0.005(2) -0.008(2)
C55B 0.022(3) 0.042(3) 0.049(3) -0.013(3) -0.009(2) -0.004(2)
C56 0.0348(9) 0.0380(9) 0.0246(8) -0.0058(7) -0.0016(7) -0.0021(8)
C57 0.0232(7) 0.0219(7) 0.0218(7) -0.0091(6) -0.0067(6) 0.0019(6)
C58 0.0187(7) 0.0185(7) 0.0222(7) -0.0050(5) -0.0094(5) 0.0005(5)
C59 0.0192(7) 0.0221(7) 0.0208(7) -0.0073(6) -0.0089(5) 0.0018(5)
C60 0.0207(7) 0.0238(7) 0.0193(7) -0.0050(6) -0.0069(6) -0.0001(6)
C61 0.0195(7) 0.0206(7) 0.0220(7) -0.0056(6) -0.0086(6) 0.0014(5)
C62 0.0187(7) 0.0216(7) 0.0224(7) -0.0073(6) -0.0079(6) 0.0033(5)
C63 0.0151(6) 0.0233(7) 0.0195(7) -0.0056(5) -0.0072(5) 0.0018(5)
C64 0.0292(8) 0.0205(7) 0.0230(8) -0.0048(6) -0.0063(6) -0.0006(6)
C65 0.0344(9) 0.0290(8) 0.0372(10) -0.0086(7) -0.0052(7) -0.0086(7)
C66 0.0476(10) 0.0249(8) 0.0287(9) -0.0022(7) -0.0140(8) 0.0033(7)
C67 0.0409(9) 0.0210(8) 0.0293(9) -0.0069(6) -0.0051(7) 0.0016(7)
C68 0.0182(7) 0.0207(7) 0.0260(8) -0.0077(6) -0.0062(6) 0.0008(5)
C69 0.0271(8) 0.0276(8) 0.0259(8) -0.0041(6) -0.0082(6) -0.0057(6)
C70 0.0295(8) 0.0348(9) 0.0301(9) -0.0089(7) -0.0120(7) -0.0041(7)
C71 0.0248(8) 0.0285(8) 0.0398(10) -0.0120(7) -0.0102(7) -0.0037(6)
C72 0.0254(8) 0.0237(8) 0.0380(9) -0.0036(7) -0.0076(7) -0.0030(6)
C73 0.0235(7) 0.0254(8) 0.0260(8) -0.0041(6) -0.0063(6) 0.0009(6)
C74 0.0383(10) 0.0382(10) 0.0551(12) -0.0136(9) -0.0201(9) -0.0103(8)
C75 0.0162(6) 0.0229(7) 0.0219(7) -0.0048(6) -0.0053(5) 0.0016(5)
O5 0.0222(5) 0.0242(5) 0.0205(5) -0.0087(4) -0.0071(4) 0.0058(4)
C76 0.0190(7) 0.0180(7) 0.0192(7) -0.0042(5) -0.0039(5) 0.0003(5)
C77 0.0214(7) 0.0212(7) 0.0218(7) -0.0046(6) -0.0074(6) 0.0013(6)
C78 0.0261(8) 0.0284(8) 0.0203(7) -0.0069(6) -0.0083(6) 0.0015(6)
C79 0.0243(7) 0.0272(8) 0.0214(7) -0.0081(6) -0.0036(6) 0.0032(6)
C80 0.0186(7) 0.0241(7) 0.0231(7) -0.0043(6) -0.0034(6) 0.0025(6)
C81 0.0183(7) 0.0197(7) 0.0191(7) -0.0032(5) -0.0040(5) -0.0016(5)
C82 0.0251(8) 0.0309(8) 0.0248(8) -0.0093(6) -0.0120(6) 0.0049(6)
C83 0.0217(8) 0.0371(9) 0.0400(10) -0.0101(7) -0.0119(7) 0.0026(7)
C84 0.0336(9) 0.0294(8) 0.0311(9) -0.0038(7) -0.0120(7) 0.0075(7)
C85 0.0448(11) 0.0557(12) 0.0409(10) -0.0231(9) -0.0288(9) 0.0216(9)
C86 0.0341(9) 0.0457(10) 0.0304(9) -0.0193(8) -0.0088(7) 0.0109(8)
O6 0.0294(6) 0.0333(6) 0.0335(6) -0.0156(5) -0.0049(5) -0.0053(5)
C87 0.0267(8) 0.0357(9) 0.0312(9) -0.0133(7) -0.0083(7) 0.0031(7)
C88 0.0309(9) 0.0454(10) 0.0354(10) -0.0190(8) -0.0102(7) 0.0027(8)
C89 0.0526(13) 0.0696(15) 0.0547(13) -0.0352(12) -0.0026(10) -0.0242(11)
C90 0.0368(10) 0.0651(14) 0.0489(12) -0.0305(11) 0.0024(9) -0.0204(10)
C91A 0.044(3) 0.059(5) 0.025(2) -0.005(4) -0.011(2) -0.011(3)
C92A 0.072(5) 0.047(3) 0.028(3) -0.003(2) -0.011(3) -0.024(3)
C93A 0.082(5) 0.034(2) 0.029(3) -0.002(2) -0.015(3) 0.000(3)
C94A 0.051(3) 0.039(3) 0.041(2) -0.0083(19) -0.020(2) 0.007(2)
C95A 0.041(2) 0.037(2) 0.037(3) -0.0026(18) -0.017(2) -0.0029(19)
C96A 0.044(3) 0.037(3) 0.030(4) -0.004(2) -0.016(2) 0.000(2)
C97A 0.036(2) 0.139(7) 0.037(2) -0.017(3) -0.0106(18) -0.012(3)
C91B 0.067(4) 0.038(3) 0.024(2) -0.004(3) -0.019(3) -0.005(3)
C92B 0.058(3) 0.036(3) 0.051(3) 0.000(2) -0.020(3) -0.014(3)
C93B 0.064(5) 0.045(3) 0.054(5) -0.006(3) -0.023(4) -0.001(3)
C94B 0.052(4) 0.081(6) 0.045(5) -0.018(5) -0.023(4) 0.004(4)
C95B 0.058(3) 0.098(6) 0.054(5) -0.032(5) -0.015(4) -0.026(4)
C96B 0.066(4) 0.051(4) 0.040(7) -0.018(4) -0.008(3) -0.023(3)
C97B 0.077(4) 0.085(5) 0.056(4) -0.025(4) -0.032(3) 0.024(4)
C98 0.0379(10) 0.0489(11) 0.0577(13) -0.0296(10) -0.0243(9) 0.0195(9)
C99 0.0337(11) 0.0642(15) 0.095(2) -0.0427(14) -0.0295(12) 0.0081(10)
C100 0.0332(11) 0.0653(16) 0.089(2) -0.0154(14) -0.0063(12) -0.0111(11)
C101 0.0290(10) 0.0751(16) 0.0541(13) -0.0079(12) -0.0023(9) 0.0007(10)
C102 0.0263(9) 0.0607(13) 0.0440(11) -0.0198(9) -0.0099(8) 0.0040(8)
C103 0.0327(9) 0.0403(10) 0.0465(11) -0.0171(8) -0.0160(8) 0.0074(8)
C104 0.0722(16) 0.0779(17) 0.0635(15) -0.0364(13) -0.0432(13) 0.0355(14)
C105 0.0346(10) 0.0353(10) 0.0675(14) 0.0029(10) -0.0177(10) 0.0033(8)
C106 0.0390(11) 0.0427(11) 0.0521(13) 0.0090(9) -0.0027(9) 0.0082(9)
C107 0.0555(13) 0.0427(11) 0.0574(14) -0.0079(10) -0.0204(11) 0.0145(10)
C108 0.0396(11) 0.0315(10) 0.0680(15) 0.0015(9) -0.0174(10) 0.0021(8)
C109 0.0415(11) 0.0443(11) 0.0500(12) 0.0018(9) -0.0069(9) 0.0029(9)
C110 0.0462(12) 0.0476(12) 0.0558(13) -0.0072(10) -0.0163(10) 0.0060(10)
C111 0.0470(13) 0.0491(14) 0.119(2) -0.0004(14) -0.0296(15) -0.0033(11)

loop_
_atom_type_symbol
_atom_type_description
_atom_type_scat_dispersion_real
_atom_type_scat_dispersion_imag
_atom_type_scat_source
C C 0.0033 0.0016 'International Tables Vol C Tables 4.2.6.8 and 6.1.1.4'
H H 0.0000 0.0000 'International Tables Vol C Tables 4.2.6.8 and 6.1.1.4'
N N 0.0061 0.0033 'International Tables Vol C Tables 4.2.6.8 and 6.1.1.4'
O O 0.0106 0.0060 'International Tables Vol C Tables 4.2.6.8 and 6.1.1.4'
Na Na 0.0362 0.0249 'International Tables Vol C Tables 4.2.6.8 and 6.1.1.4'

loop_
_geom_angle_atom_site_label_1
_geom_angle_atom_site_label_2
_geom_angle_atom_site_label_3
_geom_angle
O1 Na1 O2 94.91(5)
O1 Na1 N1 95.61(5)
O2 Na1 N1 67.24(4)
O1 Na1 C50 132.06(5)
O2 Na1 C50 126.93(5)
N1 Na1 C50 82.75(5)
O1 Na1 C49 153.34(5)
O2 Na1 C49 111.62(5)
N1 Na1 C49 96.97(5)
C50 Na1 C49 28.43(4)
O1 Na1 C51 105.75(5)
O2 Na1 C51 153.97(5)
N1 Na1 C51 94.65(5)
C50 Na1 C51 28.01(4)
C49 Na1 C51 49.87(4)
O1 Na1 C48 134.61(5)
O2 Na1 C48 118.66(5)
N1 Na1 C48 124.20(5)
C50 Na1 C48 47.80(5)
C49 Na1 C48 27.23(5)
C51 Na1 C48 55.30(5)
O1 Na1 C46 95.35(5)
O2 Na1 C46 165.59(5)
N1 Na1 C46 121.62(5)
C50 Na1 C46 49.41(4)
C49 Na1 C46 58.09(5)
C51 Na1 C46 27.66(4)
C48 Na1 C46 47.37(4)
O1 Na1 Na2 45.71(3)
O2 Na1 Na2 49.28(3)
N1 Na1 Na2 76.21(4)
C50 Na1 Na2 157.98(4)
C49 Na1 Na2 160.91(4)
C51 Na1 Na2 147.22(4)
C48 Na1 Na2 153.53(4)
C46 Na1 Na2 140.56(4)
O1 Na1 H1 107.1(5)
O2 Na1 H1 53.1(5)
N1 Na1 H1 18.4(5)
C50 Na1 H1 85.8(5)
C49 Na1 H1 91.6(5)
C51 Na1 H1 104.7(5)
C48 Na1 H1 117.3(5)
C46 Na1 H1 132.2(5)
Na2 Na1 H1 76.3(5)
O1 Na2 O3 134.31(5)
O1 Na2 O2 89.52(4)
O3 Na2 O2 119.51(5)
O1 Na2 C31 116.88(5)
O3 Na2 C31 93.29(5)
O2 Na2 C31 28.20(4)
O1 Na2 C18 109.74(5)
O3 Na2 C18 113.21(5)
O2 Na2 C18 69.36(4)
C31 Na2 C18 68.18(5)
O1 Na2 C13 81.52(4)
O3 Na2 C13 140.06(5)
O2 Na2 C13 67.65(4)
C31 Na2 C13 80.29(5)
C18 Na2 C13 28.23(4)
O1 Na2 C17 121.54(5)
O3 Na2 C17 92.34(5)
O2 Na2 C17 94.82(5)
C31 Na2 C17 85.82(5)
C18 Na2 C17 27.38(4)
C13 Na2 C17 48.10(4)
O1 Na2 C14 66.92(4)
O3 Na2 C14 138.16(5)
O2 Na2 C14 91.14(4)
C31 Na2 C14 107.38(5)
C18 Na2 C14 48.64(4)
C13 Na2 C14 27.23(4)
C17 Na2 C14 54.75(4)
O1 Na2 Na1 44.59(3)
O3 Na2 Na1 148.97(4)
O2 Na2 Na1 44.99(3)
C31 Na2 Na1 72.85(4)
C18 Na2 Na1 87.77(4)
C13 Na2 Na1 66.26(3)
C17 Na2 Na1 113.51(4)
C14 Na2 Na1 72.85(3)
O5 Na3 O4 96.19(5)
O5 Na3 N2 70.15(4)
O4 Na3 N2 99.68(5)
O5 Na3 C2 132.64(5)
O4 Na3 C2 111.24(5)
N2 Na3 C2 136.27(5)
O5 Na3 C1 160.06(5)
O4 Na3 C1 99.86(5)
N2 Na3 C1 118.15(5)
C2 Na3 C1 28.76(4)
O5 Na3 C6 147.77(5)
O4 Na3 C6 112.74(5)
N2 Na3 C6 90.47(4)
C2 Na3 C6 49.71(4)
C1 Na3 C6 28.35(4)
O5 Na3 C3 110.76(5)
O4 Na3 C3 137.67(5)
N2 Na3 C3 119.62(5)
C2 Na3 C3 27.68(4)
C1 Na3 C3 49.34(4)
C6 Na3 C3 56.15(5)
O5 Na3 C5 121.13(5)
O4 Na3 C5 138.82(5)
N2 Na3 C5 79.57(4)
C2 Na3 C5 56.76(4)
C1 Na3 C5 49.10(4)
C6 Na3 C5 27.14(4)
C3 Na3 C5 46.99(4)
O5 Na3 C4 105.67(5)
O4 Na3 C4 157.49(5)
N2 Na3 C4 92.86(4)
C2 Na3 C4 48.95(4)
C1 Na3 C4 57.64(4)
C6 Na3 C4 48.09(4)
C3 Na3 C4 26.86(4)
C5 Na3 C4 26.54(4)
O5 Na3 Na4 50.45(3)
O4 Na3 Na4 45.82(3)
N2 Na3 Na4 81.18(3)
C2 Na3 Na4 142.48(4)
C1 Na3 Na4 144.90(4)
C6 Na3 Na4 154.01(4)
C3 Na3 Na4 148.13(4)
C5 Na3 Na4 160.75(4)
C4 Na3 Na4 156.04(4)
O5 Na3 H2 55.1(4)
O4 Na3 H2 111.4(4)
N2 Na3 H2 19.3(4)
C2 Na3 H2 134.7(4)
C1 Na3 H2 127.4(4)
C6 Na3 H2 99.2(4)
C3 Na3 H2 110.7(4)
C5 Na3 H2 81.0(4)
C4 Na3 H2 86.0(4)
Na4 Na3 H2 80.8(4)
O4 Na4 O6 134.86(5)
O4 Na4 O5 93.21(5)
O6 Na4 O5 120.10(5)
O4 Na4 C63 107.31(5)
O6 Na4 C63 113.04(5)
O5 Na4 C63 67.55(4)
O4 Na4 C62 118.43(5)
O6 Na4 C62 90.88(5)
O5 Na4 C62 93.61(4)
C63 Na4 C62 28.33(4)
O4 Na4 C76 119.90(5)
O6 Na4 C76 94.90(5)
O5 Na4 C76 27.03(4)
C63 Na4 C76 66.15(4)
C62 Na4 C76 84.26(5)
O4 Na4 C58 79.68(5)
O6 Na4 C58 139.24(5)
O5 Na4 C58 66.44(4)
C63 Na4 C58 27.71(4)
C62 Na4 C58 48.70(4)
C76 Na4 C58 78.21(5)
O4 Na4 C61 100.45(5)
O6 Na4 C61 91.63(5)
O5 Na4 C61 116.01(4)
C63 Na4 C61 48.63(4)
C62 Na4 C61 26.89(4)
C76 Na4 C61 110.96(5)
C58 Na4 C61 55.58(4)
O4 Na4 C59 63.56(4)
O6 Na4 C59 137.98(5)
O5 Na4 C59 89.32(4)
C63 Na4 C59 47.94(4)
C62 Na4 C59 55.44(4)
C76 Na4 C59 104.55(5)
C58 Na4 C59 26.52(4)
C61 Na4 C59 46.74(4)
O4 Na4 Na3 47.25(3)
O6 Na4 Na3 153.41(4)
O5 Na4 Na3 46.05(3)
C63 Na4 Na3 84.19(4)
C62 Na4 Na3 110.75(4)
C76 Na4 Na3 72.99(3)
C58 Na4 Na3 62.73(3)
C61 Na4 Na3 114.69(4)
C59 Na4 Na3 68.60(3)
C23 N1 C13 119.52(12)
C23 N1 Na1 132.11(10)
C13 N1 Na1 101.45(9)
C23 N1 H1 115.0(14)
C13 N1 H1 109.8(14)
Na1 N1 H1 67.2(14)
C68 N2 C58 120.72(12)
C68 N2 Na3 133.57(9)
C58 N2 Na3 97.76(8)
C68 N2 H2 112.3(11)
C58 N2 H2 109.9(11)
Na3 N2 H2 72.3(11)
C1 O1 Na1 137.87(9)
C1 O1 Na2 123.69(9)
Na1 O1 Na2 89.70(4)
O1 C1 C6 119.70(13)
O1 C1 C2 122.95(13)
C6 C1 C2 117.35(13)
O1 C1 Na3 117.60(9)
C6 C1 Na3 76.94(8)
C2 C1 Na3 75.56(8)
C3 C2 C1 118.62(13)
C3 C2 C7 120.92(13)
C1 C2 C7 120.46(13)
C3 C2 Na3 78.18(9)
C1 C2 Na3 75.69(8)
C7 C2 Na3 116.64(9)
C4 C3 C2 123.85(14)
C4 C3 Na3 80.37(9)
C2 C3 Na3 74.14(9)
C4 C3 H3 118.1
C2 C3 H3 118.1
Na3 C3 H3 117.9
C5 C4 C3 117.21(14)
C5 C4 C11 121.75(14)
C3 C4 C11 121.04(14)
C5 C4 Na3 75.49(9)
C3 C4 Na3 72.77(9)
C11 C4 Na3 122.43(10)
C4 C5 C6 121.86(14)
C4 C5 Na3 77.97(9)
C6 C5 Na3 73.06(8)
C4 C5 H4 119.1
C6 C5 H4 119.1
Na3 C5 H4 121.0
C5 C6 C1 121.08(14)
C5 C6 C12 120.14(13)
C1 C6 C12 118.69(13)
C5 C6 Na3 79.81(9)
C1 C6 Na3 74.71(8)
C12 C6 Na3 119.63(9)
C8 C7 C9 107.70(13)
C8 C7 C2 109.16(12)
C9 C7 C2 112.81(13)
C8 C7 C10 109.47(13)
C9 C7 C10 107.45(13)
C2 C7 C10 110.17(12)
C7 C8 H5 109.5
C7 C8 H6 109.5
H5 C8 H6 109.5
C7 C8 H7 109.5
H5 C8 H7 109.5
H6 C8 H7 109.5
C7 C9 H8 109.5
C7 C9 H9 109.5
H8 C9 H9 109.5
C7 C9 H10 109.5
H8 C9 H10 109.5
H9 C9 H10 109.5
C7 C10 H11 109.5
C7 C10 H12 109.5
H11 C10 H12 109.5
C7 C10 H13 109.5
H11 C10 H13 109.5
H12 C10 H13 109.5
C4 C11 H14 109.5
C4 C11 H15 109.5
H14 C11 H15 109.5
C4 C11 H16 109.5
H14 C11 H16 109.5
H15 C11 H16 109.5
C6 C12 C14 111.88(12)
C6 C12 H17 109.2
C14 C12 H17 109.2
C6 C12 H18 109.2
C14 C12 H18 109.2
H17 C12 H18 107.9
C14 C13 C18 120.07(13)
C14 C13 N1 119.44(13)
C18 C13 N1 120.36(13)
C14 C13 Na2 81.85(8)
C18 C13 Na2 74.24(8)
N1 C13 Na2 110.96(9)
C15 C14 C13 118.99(13)
C15 C14 C12 119.24(13)
C13 C14 C12 121.67(13)
C15 C14 Na2 83.67(9)
C13 C14 Na2 70.91(8)
C12 C14 Na2 112.54(9)
C14 C15 C16 122.53(14)
C14 C15 H19 118.7
C16 C15 H19 118.7
C17 C16 C15 117.23(13)
C17 C16 C19 124.18(13)
C15 C16 C19 118.59(13)
C16 C17 C18 122.03(13)
C16 C17 Na2 86.12(9)
C18 C17 Na2 69.70(8)
C16 C17 H20 119.0
C18 C17 H20 119.0
Na2 C17 H20 115.3
C17 C18 C13 118.93(14)
C17 C18 C30 118.78(13)
C13 C18 C30 122.24(13)
C17 C18 Na2 82.92(8)
C13 C18 Na2 77.53(8)
C30 C18 Na2 107.23(9)
C22 C19 C20 109.34(13)
C22 C19 C21 107.88(13)
C20 C19 C21 109.54(15)
C22 C19 C16 112.10(13)
C20 C19 C16 108.88(13)
C21 C19 C16 109.06(13)
C19 C20 H21 109.5
C19 C20 H22 109.5
H21 C20 H22 109.5
C19 C20 H23 109.5
H21 C20 H23 109.5
H22 C20 H23 109.5
C19 C21 H24 109.5
C19 C21 H25 109.5
H24 C21 H25 109.5
C19 C21 H26 109.5
H24 C21 H26 109.5
H25 C21 H26 109.5
C19 C22 H27 109.5
C19 C22 H28 109.5
H27 C22 H28 109.5
C19 C22 H29 109.5
H27 C22 H29 109.5
H28 C22 H29 109.5
C24 C23 C28 117.89(15)
C24 C23 N1 122.81(14)
C28 C23 N1 119.27(15)
C23 C24 C25 120.18(16)
C23 C24 H30 119.9
C25 C24 H30 119.9
C26 C25 C24 122.04(18)
C26 C25 H31 119.0
C24 C25 H31 119.0
C25 C26 C27 117.10(16)
C25 C26 C29 121.5(2)
C27 C26 C29 121.37(19)
C28 C27 C26 122.10(17)
C28 C27 H32 119.0
C26 C27 H32 119.0
C27 C28 C23 120.67(17)
C27 C28 H33 119.7
C23 C28 H33 119.7
C26 C29 H34 109.5
C26 C29 H35 109.5
H34 C29 H35 109.5
C26 C29 H36 109.5
H34 C29 H36 109.5
H35 C29 H36 109.5
C18 C30 C36 114.15(12)
C18 C30 H37 108.7
C36 C30 H37 108.7
C18 C30 H38 108.7
C36 C30 H38 108.7
H37 C30 H38 107.6
C31 O2 Na1 169.24(10)
C31 O2 Na2 92.38(9)
Na1 O2 Na2 85.72(4)
O2 C31 C36 119.73(13)
O2 C31 C32 122.58(13)
C36 C31 C32 117.67(13)
O2 C31 Na2 59.43(7)
C36 C31 Na2 98.42(9)
C32 C31 Na2 110.88(10)
C33 C32 C31 118.51(14)
C33 C32 C37 120.99(14)
C31 C32 C37 120.48(14)
C34 C33 C32 123.78(15)
C34 C33 H39 118.1
C32 C33 H39 118.1
C35 C34 C33 117.37(15)
C35 C34 C41 121.57(15)
C33 C34 C41 121.05(15)
C34 C35 C36 121.80(15)
C34 C35 H40 119.1
C36 C35 H40 119.1
C35 C36 C31 120.79(14)
C35 C36 C30 118.85(13)
C31 C36 C30 120.35(13)
C40 C37 C38 109.72(14)
C40 C37 C32 109.46(14)
C38 C37 C32 111.04(13)
C40 C37 C39 107.59(15)
C38 C37 C39 106.89(15)
C32 C37 C39 112.05(14)
C37 C38 H41 109.5
C37 C38 H42 109.5
H41 C38 H42 109.5
C37 C38 H43 109.5
H41 C38 H43 109.5
H42 C38 H43 109.5
C37 C39 H44 109.5
C37 C39 H45 109.5
H44 C39 H45 109.5
C37 C39 H46 109.5
H44 C39 H46 109.5
H45 C39 H46 109.5
C37 C40 H47 109.5
C37 C40 H48 109.5
H47 C40 H48 109.5
C37 C40 H49 109.5
H47 C40 H49 109.5
H48 C40 H49 109.5
C34 C41 H50 109.5
C34 C41 H51 109.5
H50 C41 H51 109.5
C34 C41 H52 109.5
H50 C41 H52 109.5
H51 C41 H52 109.5
C45 O3 C42 106.83(12)
C45 O3 Na2 119.89(10)
C42 O3 Na2 131.98(10)
O3 C42 C43 104.96(13)
O3 C42 H53 110.8
C43 C42 H53 110.8
O3 C42 H54 110.8
C43 C42 H54 110.8
H53 C42 H54 108.8
C42 C43 C44 102.66(14)
C42 C43 H55 111.2
C44 C43 H55 111.2
C42 C43 H56 111.2
C44 C43 H56 111.2
H55 C43 H56 109.1
C45 C44 C43 104.07(14)
C45 C44 H57 110.9
C43 C44 H57 110.9
C45 C44 H58 110.9
C43 C44 H58 110.9
H57 C44 H58 109.0
O3 C45 C44 108.24(14)
O3 C45 H59 110.0
C44 C45 H59 110.0
O3 C45 H60 110.0
C44 C45 H60 110.0
H59 C45 H60 108.4
C46 O4 Na4 132.07(9)
C46 O4 Na3 132.11(9)
Na4 O4 Na3 86.93(5)
O4 C46 C47 124.67(13)
O4 C46 C51 118.84(13)
C47 C46 C51 116.47(13)
O4 C46 Na1 118.87(9)
C47 C46 Na1 80.85(8)
C51 C46 Na1 70.27(8)
C48 C47 C46 118.22(14)
C48 C47 C52 116.96(14)
C46 C47 C52 124.61(14)
C49 C48 C47 124.87(15)
C49 C48 Na1 70.50(9)
C47 C48 Na1 83.79(9)
C49 C48 H61 117.6
C47 C48 H61 117.6
Na1 C48 H61 118.5
C48 C49 C50 116.55(14)
C48 C49 C56 121.53(15)
C50 C49 C56 121.87(15)
C48 C49 Na1 82.27(10)
C50 C49 Na1 74.52(9)
C56 C49 Na1 114.73(10)
C51 C50 C49 121.67(14)
C51 C50 Na1 79.68(9)
C49 C50 Na1 77.04(9)
C51 C50 H62 119.2
C49 C50 H62 119.2
Na1 C50 H62 114.4
C50 C51 C46 121.78(14)
C50 C51 C57 119.29(13)
C46 C51 C57 118.89(13)
C50 C51 Na1 72.31(8)
C46 C51 Na1 82.06(8)
C57 C51 Na1 119.14(9)
C53B C52 C54A 130.4(3)
C53B C52 C47 118.9(3)
C54A C52 C47 110.30(17)
C53B C52 C53A 44.8(4)
C54A C52 C53A 108.52(19)
C47 C52 C53A 115.12(15)
C53B C52 C55A 60.8(4)
C54A C52 C55A 109.75(18)
C47 C52 C55A 108.33(15)
C53A C52 C55A 104.62(18)
C53B C52 C55B 111.4(4)
C54A C52 C55B 48.3(2)
C47 C52 C55B 113.6(2)
C53A C52 C55B 131.0(3)
C55A C52 C55B 63.1(2)
C53B C52 C54B 110.7(5)
C54A C52 C54B 50.0(2)
C47 C52 C54B 102.2(2)
C53A C52 C54B 68.4(2)
C55A C52 C54B 148.4(2)
C55B C52 C54B 97.4(3)
C52 C53A H64 109.5
C52 C53A H65 109.5
H64 C53A H65 109.5
C52 C53A H66 109.5
H64 C53A H66 109.5
H65 C53A H66 109.5
C52 C54A H67 109.5
C52 C54A H68 109.5
H67 C54A H68 109.5
C52 C54A H69 109.5
H67 C54A H69 109.5
H68 C54A H69 109.5
C52 C55A H70 109.5
C52 C55A H71 109.5
H70 C55A H71 109.5
C52 C55A H72 109.5
H70 C55A H72 109.5
H71 C55A H72 109.5
C52 C53B H73 109.5
C52 C53B H74 109.5
H73 C53B H74 109.5
C52 C53B H75 109.5
H73 C53B H75 109.5
H74 C53B H75 109.5
C52 C54B H76 109.5
C52 C54B H77 109.5
H76 C54B H77 109.5
C52 C54B H78 109.5
H76 C54B H78 109.5
H77 C54B H78 109.5
C52 C55B H79 109.5
C52 C55B H80 109.5
H79 C55B H80 109.5
C52 C55B H81 109.5
H79 C55B H81 109.5
H80 C55B H81 109.5
C49 C56 H82 109.5
C49 C56 H83 109.5
H82 C56 H83 109.5
C49 C56 H84 109.5
H82 C56 H84 109.5
H83 C56 H84 109.5
C51 C57 C59 112.91(12)
C51 C57 H85 109.0
C59 C57 H85 109.0
C51 C57 H86 109.0
C59 C57 H86 109.0
H85 C57 H86 107.8
C59 C58 C63 119.99(13)
C59 C58 N2 120.04(13)
C63 C58 N2 119.50(13)
C59 C58 Na4 81.25(8)
C63 C58 Na4 70.81(8)
N2 C58 Na4 111.88(9)
C60 C59 C58 118.92(13)
C60 C59 C57 119.97(13)
C58 C59 C57 120.94(13)
C60 C59 Na4 79.69(8)
C58 C59 Na4 72.23(8)
C57 C59 Na4 114.50(9)
C59 C60 C61 122.66(14)
C59 C60 H87 118.7
C61 C60 H87 118.7
C62 C61 C60 116.79(13)
C62 C61 C64 123.30(13)
C60 C61 C64 119.91(13)
C62 C61 Na4 67.94(8)
C60 C61 Na4 80.71(9)
C64 C61 Na4 120.44(9)
C61 C62 C63 122.52(13)
C61 C62 Na4 85.17(9)
C63 C62 Na4 75.67(8)
C61 C62 H88 118.7
C63 C62 H88 118.7
Na4 C62 H88 110.2
C62 C63 C58 118.86(13)
C62 C63 C75 119.29(13)
C58 C63 C75 121.82(13)
C62 C63 Na4 76.00(8)
C58 C63 Na4 81.47(8)
C75 C63 Na4 110.62(9)
C67 C64 C61 112.45(13)
C67 C64 C66 108.47(13)
C61 C64 C66 108.85(12)
C67 C64 C65 108.37(13)
C61 C64 C65 109.44(13)
C66 C64 C65 109.22(13)
C64 C65 H89 109.5
C64 C65 H90 109.5
H89 C65 H90 109.5
C64 C65 H91 109.5
H89 C65 H91 109.5
H90 C65 H91 109.5
C64 C66 H92 109.5
C64 C66 H93 109.5
H92 C66 H93 109.5
C64 C66 H94 109.5
H92 C66 H94 109.5
H93 C66 H94 109.5
C64 C67 H95 109.5
C64 C67 H96 109.5
H95 C67 H96 109.5
C64 C67 H97 109.5
H95 C67 H97 109.5
H96 C67 H97 109.5
C69 C68 C73 118.36(14)
C69 C68 N2 122.62(13)
C73 C68 N2 118.99(14)
C68 C69 C70 120.05(15)
C68 C69 H98 120.0
C70 C69 H98 120.0
C71 C70 C69 121.99(16)
C71 C70 H99 119.0
C69 C70 H99 119.0
C72 C71 C70 117.38(15)
C72 C71 C74 121.89(16)
C70 C71 C74 120.70(16)
C73 C72 C71 121.51(15)
C73 C72 H100 119.2
C71 C72 H100 119.2
C72 C73 C68 120.68(15)
C72 C73 H101 119.7
C68 C73 H101 119.7
C71 C74 H102 109.5
C71 C74 H103 109.5
H102 C74 H103 109.5
C71 C74 H104 109.5
H102 C74 H104 109.5
H103 C74 H104 109.5
C63 C75 C81 114.80(12)
C63 C75 H105 108.6
C81 C75 H105 108.6
C63 C75 H106 108.6
C81 C75 H106 108.6
H105 C75 H106 107.5
C76 O5 Na3 174.53(9)
C76 O5 Na4 97.13(8)
Na3 O5 Na4 83.50(4)
O5 C76 C81 119.59(12)
O5 C76 C77 122.80(13)
C81 C76 C77 117.61(12)
O5 C76 Na4 55.84(7)
C81 C76 Na4 100.09(9)
C77 C76 Na4 113.27(9)
C78 C77 C76 118.81(13)
C78 C77 C82 120.75(13)
C76 C77 C82 120.41(12)
C79 C78 C77 123.50(14)
C79 C78 H107 118.3
C77 C78 H107 118.3
C80 C79 C78 117.10(13)
C80 C79 C86 121.77(14)
C78 C79 C86 121.13(14)
C79 C80 C81 122.42(14)
C79 C80 H108 118.8
C81 C80 H108 118.8
C80 C81 C76 120.51(13)
C80 C81 C75 119.00(13)
C76 C81 C75 120.48(12)
C83 C82 C85 107.02(14)
C83 C82 C77 111.22(13)
C85 C82 C77 112.39(13)
C83 C82 C84 109.85(13)
C85 C82 C84 107.48(14)
C77 C82 C84 108.79(13)
C82 C83 H109 109.5
C82 C83 H110 109.5
H109 C83 H110 109.5
C82 C83 H111 109.5
H109 C83 H111 109.5
H110 C83 H111 109.5
C82 C84 H112 109.5
C82 C84 H113 109.5
H112 C84 H113 109.5
C82 C84 H114 109.5
H112 C84 H114 109.5
H113 C84 H114 109.5
C82 C85 H115 109.5
C82 C85 H116 109.5
H115 C85 H116 109.5
C82 C85 H117 109.5
H115 C85 H117 109.5
H116 C85 H117 109.5
C79 C86 H118 109.5
C79 C86 H119 109.5
H118 C86 H119 109.5
C79 C86 H120 109.5
H118 C86 H120 109.5
H119 C86 H120 109.5
C90 O6 C87 107.87(12)
C90 O6 Na4 137.17(11)
C87 O6 Na4 112.22(9)
O6 C87 C88 105.26(13)
O6 C87 H121 110.7
C88 C87 H121 110.7
O6 C87 H122 110.7
C88 C87 H122 110.7
H121 C87 H122 108.8
C87 C88 C89 101.53(15)
C87 C88 H123 111.5
C89 C88 H123 111.5
C87 C88 H124 111.5
C89 C88 H124 111.5
H123 C88 H124 109.3
C88 C89 C90 103.05(16)
C88 C89 H125 111.2
C90 C89 H125 111.2
C88 C89 H126 111.2
C90 C89 H126 111.2
H125 C89 H126 109.1
O6 C90 C89 106.80(15)
O6 C90 H127 110.4
C89 C90 H127 110.4
O6 C90 H128 110.4
C89 C90 H128 110.4
H127 C90 H128 108.6
C96A C91A C92A 118.4(6)
C96A C91A C97A 120.6(6)
C92A C91A C97A 120.9(6)
C93A C92A C91A 120.7(5)
C93A C92A H130 119.6
C91A C92A H130 119.6
C92A C93A C94A 121.4(5)
C92A C93A H131 119.3
C94A C93A H131 119.3
C95A C94A C93A 117.6(5)
C95A C94A H132 121.2
C93A C94A H132 121.2
C94A C95A C96A 121.0(6)
C94A C95A H133 119.5
C96A C95A H133 119.5
C91A C96A C95A 121.0(7)
C91A C96A H134 119.5
C95A C96A H134 119.5
C91A C97A H135 109.5
C91A C97A H136 109.5
H135 C97A H136 109.5
C91A C97A H137 109.5
H135 C97A H137 109.5
H136 C97A H137 109.5
C92B C91B C96B 117.5(8)
C92B C91B C97B 119.8(7)
C96B C91B C97B 122.6(8)
C93B C92B C91B 121.3(6)
C93B C92B H138 119.4
C91B C92B H138 119.4
C92B C93B C94B 121.6(7)
C92B C93B H139 119.2
C94B C93B H139 119.2
C95B C94B C93B 117.4(7)
C95B C94B H140 121.3
C93B C94B H140 121.3
C94B C95B C96B 121.0(8)
C94B C95B H141 119.5
C96B C95B H141 119.5
C91B C96B C95B 121.0(9)
C91B C96B H142 119.5
C95B C96B H142 119.5
C91B C97B H143 109.5
C91B C97B H144 109.5
H143 C97B H144 109.5
C91B C97B H145 109.5
H143 C97B H145 109.5
H144 C97B H145 109.5
C103 C98 C99 117.8(2)
C103 C98 C104 120.7(2)
C99 C98 C104 121.6(2)
C100 C99 C98 121.1(2)
C100 C99 H146 119.5
C98 C99 H146 119.5
C99 C100 C101 120.0(2)
C99 C100 H147 120.0
C101 C100 H147 120.0
C102 C101 C100 119.7(2)
C102 C101 H148 120.2
C100 C101 H148 120.2
C103 C102 C101 120.5(2)
C103 C102 H149 119.7
C101 C102 H149 119.7
C102 C103 C98 120.96(19)
C102 C103 H150 119.5
C98 C103 H150 119.5
C98 C104 H151 109.5
C98 C104 H152 109.5
H151 C104 H152 109.5
C98 C104 H153 109.5
H151 C104 H153 109.5
H152 C104 H153 109.5
C106 C105 C110 118.0(2)
C106 C105 C111 121.0(2)
C110 C105 C111 120.9(2)
C105 C106 C107 120.7(2)
C105 C106 H154 119.6
C107 C106 H154 119.6
C108 C107 C106 120.2(2)
C108 C107 H155 119.9
C106 C107 H155 119.9
C109 C108 C107 119.3(2)
C109 C108 H156 120.4
C107 C108 H156 120.4
C108 C109 C110 120.7(2)
C108 C109 H157 119.6
C110 C109 H157 119.6
C109 C110 C105 121.1(2)
C109 C110 H158 119.4
C105 C110 H158 119.4
C105 C111 H159 109.5
C105 C111 H160 109.5
H159 C111 H160 109.5
C105 C111 H161 109.5
H159 C111 H161 109.5
H160 C111 H161 109.5

loop_
_geom_bond_atom_site_label_1
_geom_bond_atom_site_label_2
_geom_bond_distance
Na1 O1 2.2289(12)
Na1 O2 2.2509(12)
Na1 N1 2.7332(15)
Na1 C50 2.8216(17)
Na1 C49 2.8531(18)
Na1 C51 2.9138(16)
Na1 C48 2.9993(18)
Na1 C46 3.0658(16)
Na1 Na2 3.1746(11)
Na1 H1 2.53(2)
Na2 O1 2.2723(12)
Na2 O3 2.3509(13)
Na2 O2 2.4130(13)
Na2 C31 2.8002(16)
Na2 C18 2.8566(15)
Na2 C13 2.8982(16)
Na2 C17 3.0227(16)
Na2 C14 3.0359(17)
Na3 O5 2.2550(12)
Na3 O4 2.2886(14)
Na3 N2 2.6487(15)
Na3 C2 2.8980(16)
Na3 C1 2.8997(16)
Na3 C6 2.9283(16)
Na3 C3 2.9489(17)
Na3 C5 3.0129(18)
Na3 C4 3.0439(18)
Na3 Na4 3.1123(12)
Na3 H2 2.524(17)
Na4 O4 2.2354(12)
Na4 O6 2.3539(13)
Na4 O5 2.4154(13)
Na4 C63 2.8539(16)
Na4 C62 2.8580(16)
Na4 C76 2.8966(16)
Na4 C58 2.9883(16)
Na4 C61 3.0728(16)
Na4 C59 3.1016(16)
N1 C23 1.411(2)
N1 C13 1.4308(19)
N1 H1 0.87(2)
N2 C68 1.4179(18)
N2 C58 1.4330(18)
N2 H2 0.877(18)
O1 C1 1.3164(17)
C1 C6 1.427(2)
C1 C2 1.440(2)
C2 C3 1.399(2)
C2 C7 1.536(2)
C3 C4 1.395(2)
C3 H3 0.9500
C4 C5 1.391(2)
C4 C11 1.512(2)
C5 C6 1.396(2)
C5 H4 0.9500
C6 C12 1.514(2)
C7 C8 1.533(2)
C7 C9 1.533(2)
C7 C10 1.539(2)
C8 H5 0.9800
C8 H6 0.9800
C8 H7 0.9800
C9 H8 0.9800
C9 H9 0.9800
C9 H10 0.9800
C10 H11 0.9800
C10 H12 0.9800
C10 H13 0.9800
C11 H14 0.9800
C11 H15 0.9800
C11 H16 0.9800
C12 C14 1.5165(19)
C12 H17 0.9900
C12 H18 0.9900
C13 C14 1.403(2)
C13 C18 1.404(2)
C14 C15 1.388(2)
C15 C16 1.399(2)
C15 H19 0.9500
C16 C17 1.397(2)
C16 C19 1.535(2)
C17 C18 1.401(2)
C17 H20 0.9500
C18 C30 1.522(2)
C19 C22 1.528(2)
C19 C20 1.532(2)
C19 C21 1.534(2)
C20 H21 0.9800
C20 H22 0.9800
C20 H23 0.9800
C21 H24 0.9800
C21 H25 0.9800
C21 H26 0.9800
C22 H27 0.9800
C22 H28 0.9800
C22 H29 0.9800
C23 C24 1.392(2)
C23 C28 1.397(2)
C24 C25 1.395(2)
C24 H30 0.9500
C25 C26 1.382(3)
C25 H31 0.9500
C26 C27 1.383(3)
C26 C29 1.517(3)
C27 C28 1.380(3)
C27 H32 0.9500
C28 H33 0.9500
C29 H34 0.9800
C29 H35 0.9800
C29 H36 0.9800
C30 C36 1.524(2)
C30 H37 0.9900
C30 H38 0.9900
O2 C31 1.3243(18)
C31 C36 1.424(2)
C31 C32 1.435(2)
C32 C33 1.393(2)
C32 C37 1.540(2)
C33 C34 1.390(2)
C33 H39 0.9500
C34 C35 1.389(2)
C34 C41 1.515(2)
C35 C36 1.392(2)
C35 H40 0.9500
C37 C40 1.533(3)
C37 C38 1.534(2)
C37 C39 1.541(2)
C38 H41 0.9800
C38 H42 0.9800
C38 H43 0.9800
C39 H44 0.9800
C39 H45 0.9800
C39 H46 0.9800
C40 H47 0.9800
C40 H48 0.9800
C40 H49 0.9800
C41 H50 0.9800
C41 H51 0.9800
C41 H52 0.9800
O3 C45 1.440(2)
O3 C42 1.4397(19)
C42 C43 1.511(2)
C42 H53 0.9900
C42 H54 0.9900
C43 C44 1.527(2)
C43 H55 0.9900
C43 H56 0.9900
C44 C45 1.513(2)
C44 H57 0.9900
C44 H58 0.9900
C45 H59 0.9900
C45 H60 0.9900
O4 C46 1.3150(18)
C46 C47 1.435(2)
C46 C51 1.437(2)
C47 C48 1.405(2)
C47 C52 1.542(2)
C48 C49 1.385(2)
C48 H61 0.9500
C49 C50 1.394(2)
C49 C56 1.514(2)
C50 C51 1.391(2)
C50 H62 0.9500
C51 C57 1.514(2)
C52 C53B 1.364(6)
C52 C54A 1.468(3)
C52 C53A 1.560(3)
C52 C55A 1.589(3)
C52 C55B 1.615(5)
C52 C54B 1.675(6)
C53A H64 0.9800
C53A H65 0.9800
C53A H66 0.9800
C54A H67 0.9800
C54A H68 0.9800
C54A H69 0.9800
C55A H70 0.9800
C55A H71 0.9800
C55A H72 0.9800
C53B H73 0.9800
C53B H74 0.9800
C53B H75 0.9800
C54B H76 0.9800
C54B H77 0.9800
C54B H78 0.9800
C55B H79 0.9800
C55B H80 0.9800
C55B H81 0.9800
C56 H82 0.9800
C56 H83 0.9800
C56 H84 0.9800
C57 C59 1.5153(19)
C57 H85 0.9900
C57 H86 0.9900
C58 C59 1.401(2)
C58 C63 1.4053(19)
C59 C60 1.392(2)
C60 C61 1.400(2)
C60 H87 0.9500
C61 C62 1.395(2)
C61 C64 1.534(2)
C62 C63 1.398(2)
C62 H88 0.9500
C63 C75 1.518(2)
C64 C67 1.533(2)
C64 C66 1.535(2)
C64 C65 1.540(2)
C65 H89 0.9800
C65 H90 0.9800
C65 H91 0.9800
C66 H92 0.9800
C66 H93 0.9800
C66 H94 0.9800
C67 H95 0.9800
C67 H96 0.9800
C67 H97 0.9800
C68 C69 1.391(2)
C68 C73 1.398(2)
C69 C70 1.392(2)
C69 H98 0.9500
C70 C71 1.390(2)
C70 H99 0.9500
C71 C72 1.387(2)
C71 C74 1.515(2)
C72 C73 1.387(2)
C72 H100 0.9500
C73 H101 0.9500
C74 H102 0.9800
C74 H103 0.9800
C74 H104 0.9800
C75 C81 1.518(2)
C75 H105 0.9900
C75 H106 0.9900
O5 C76 1.3266(17)
C76 C81 1.426(2)
C76 C77 1.432(2)
C77 C78 1.398(2)
C77 C82 1.535(2)
C78 C79 1.393(2)
C78 H107 0.9500
C79 C80 1.386(2)
C79 C86 1.514(2)
C80 C81 1.391(2)
C80 H108 0.9500
C82 C83 1.534(2)
C82 C85 1.535(2)
C82 C84 1.537(2)
C83 H109 0.9800
C83 H110 0.9800
C83 H111 0.9800
C84 H112 0.9800
C84 H113 0.9800
C84 H114 0.9800
C85 H115 0.9800
C85 H116 0.9800
C85 H117 0.9800
C86 H118 0.9800
C86 H119 0.9800
C86 H120 0.9800
O6 C90 1.441(2)
O6 C87 1.4429(19)
C87 C88 1.502(2)
C87 H121 0.9900
C87 H122 0.9900
C88 C89 1.504(3)
C88 H123 0.9900
C88 H124 0.9900
C89 C90 1.526(3)
C89 H125 0.9900
C89 H126 0.9900
C90 H127 0.9900
C90 H128 0.9900
C91A C96A 1.382(9)
C91A C92A 1.383(9)
C91A C97A 1.497(7)
C92A C93A 1.381(10)
C92A H130 0.9500
C93A C94A 1.394(7)
C93A H131 0.9500
C94A C95A 1.387(7)
C94A H132 0.9500
C95A C96A 1.390(7)
C95A H133 0.9500
C96A H134 0.9500
C97A H135 0.9800
C97A H136 0.9800
C97A H137 0.9800
C91B C92B 1.377(8)
C91B C96B 1.386(10)
C91B C97B 1.501(8)
C92B C93B 1.370(9)
C92B H138 0.9500
C93B C94B 1.392(10)
C93B H139 0.9500
C94B C95B 1.368(10)
C94B H140 0.9500
C95B C96B 1.394(11)
C95B H141 0.9500
C96B H142 0.9500
C97B H143 0.9800
C97B H144 0.9800
C97B H145 0.9800
C98 C103 1.393(3)
C98 C99 1.395(3)
C98 C104 1.504(3)
C99 C100 1.379(4)
C99 H146 0.9500
C100 C101 1.379(4)
C100 H147 0.9500
C101 C102 1.376(3)
C101 H148 0.9500
C102 C103 1.374(3)
C102 H149 0.9500
C103 H150 0.9500
C104 H151 0.9800
C104 H152 0.9800
C104 H153 0.9800
C105 C106 1.381(3)
C105 C110 1.390(3)
C105 C111 1.513(3)
C106 C107 1.389(3)
C106 H154 0.9500
C107 C108 1.386(3)
C107 H155 0.9500
C108 C109 1.364(3)
C108 H156 0.9500
C109 C110 1.375(3)
C109 H157 0.9500
C110 H158 0.9500
C111 H159 0.9800
C111 H160 0.9800
C111 H161 0.9800

loop_
_geom_hbond_atom_site_label_D
_geom_hbond_atom_site_label_H
_geom_hbond_atom_site_label_A
_geom_hbond_distance_DH
_geom_hbond_distance_HA
_geom_hbond_distance_DA
_geom_hbond_angle_DHA
N1 H1 O2 0.87(2) 2.15(2) 2.7886(18) 130.3(18)
N2 H2 O5 0.877(18) 2.225(17) 2.8361(17) 126.6(14)

loop_
_geom_torsion_atom_site_label_1
_geom_torsion_atom_site_label_2
_geom_torsion_atom_site_label_3
_geom_torsion_atom_site_label_4
_geom_torsion
O2 Na1 Na2 O1 -175.99(6)
N1 Na1 Na2 O1 112.34(5)
C50 Na1 Na2 O1 94.80(11)
C49 Na1 Na2 O1 -176.74(14)
C51 Na1 Na2 O1 35.44(7)
C48 Na1 Na2 O1 -103.98(10)
C46 Na1 Na2 O1 -11.14(7)
O1 Na1 Na2 O3 104.13(9)
O2 Na1 Na2 O3 -71.86(8)
N1 Na1 Na2 O3 -143.53(8)
C50 Na1 Na2 O3 -161.07(11)
C49 Na1 Na2 O3 -72.61(15)
C51 Na1 Na2 O3 139.57(9)
C48 Na1 Na2 O3 0.15(13)
C46 Na1 Na2 O3 92.99(9)
O1 Na1 Na2 O2 175.99(6)
N1 Na1 Na2 O2 -71.67(5)
C50 Na1 Na2 O2 -89.21(11)
C49 Na1 Na2 O2 -0.76(13)
C51 Na1 Na2 O2 -148.57(8)
C48 Na1 Na2 O2 72.01(9)
C46 Na1 Na2 O2 164.85(7)
O1 Na1 Na2 C31 170.76(5)
O2 Na1 Na2 C31 -5.23(5)
N1 Na1 Na2 C31 -76.90(5)
C50 Na1 Na2 C31 -94.44(11)
C49 Na1 Na2 C31 -5.98(13)
C51 Na1 Na2 C31 -153.79(7)
C48 Na1 Na2 C31 66.78(9)
C46 Na1 Na2 C31 159.62(7)
O1 Na1 Na2 C18 -121.40(5)
O2 Na1 Na2 C18 62.61(5)
N1 Na1 Na2 C18 -9.06(4)
C50 Na1 Na2 C18 -26.60(11)
C49 Na1 Na2 C18 61.86(13)
C51 Na1 Na2 C18 -85.95(8)
C48 Na1 Na2 C18 134.62(9)
C46 Na1 Na2 C18 -132.54(6)
O1 Na1 Na2 C13 -102.51(5)
O2 Na1 Na2 C13 81.50(5)
N1 Na1 Na2 C13 9.83(4)
C50 Na1 Na2 C13 -7.71(11)
C49 Na1 Na2 C13 80.75(13)
C51 Na1 Na2 C13 -67.07(8)
C48 Na1 Na2 C13 153.51(9)
C46 Na1 Na2 C13 -113.65(7)
O1 Na1 Na2 C17 -111.79(6)
O2 Na1 Na2 C17 72.22(5)
N1 Na1 Na2 C17 0.54(5)
C50 Na1 Na2 C17 -16.99(12)
C49 Na1 Na2 C17 71.46(13)
C51 Na1 Na2 C17 -76.35(8)
C48 Na1 Na2 C17 144.22(9)
C46 Na1 Na2 C17 -122.93(7)
O1 Na1 Na2 C14 -74.25(5)
O2 Na1 Na2 C14 109.76(5)
N1 Na1 Na2 C14 38.09(4)
C50 Na1 Na2 C14 20.55(11)
C49 Na1 Na2 C14 109.00(13)
C51 Na1 Na2 C14 -38.81(7)
C48 Na1 Na2 C14 -178.23(9)
C46 Na1 Na2 C14 -85.39(6)
O5 Na3 Na4 O4 -175.69(6)
N2 Na3 Na4 O4 112.83(5)
C2 Na3 Na4 O4 -64.16(7)
C1 Na3 Na4 O4 -14.73(7)
C6 Na3 Na4 O4 40.24(9)
C3 Na3 Na4 O4 -112.92(8)
C5 Na3 Na4 O4 113.63(12)
C4 Na3 Na4 O4 -170.14(10)
O5 Na3 Na4 O6 -68.29(9)
O4 Na3 Na4 O6 107.40(10)
N2 Na3 Na4 O6 -139.77(9)
C2 Na3 Na4 O6 43.25(11)
C1 Na3 Na4 O6 92.67(11)
C6 Na3 Na4 O6 147.64(10)
C3 Na3 Na4 O6 -5.51(13)
C5 Na3 Na4 O6 -138.97(12)
C4 Na3 Na4 O6 -62.74(14)
O4 Na3 Na4 O5 175.69(6)
N2 Na3 Na4 O5 -71.48(5)
C2 Na3 Na4 O5 111.53(7)
C1 Na3 Na4 O5 160.96(8)
C6 Na3 Na4 O5 -144.07(10)
C3 Na3 Na4 O5 62.77(8)
C5 Na3 Na4 O5 -70.68(12)
C4 Na3 Na4 O5 5.55(10)
O5 Na3 Na4 C63 64.21(5)
O4 Na3 Na4 C63 -120.10(5)
N2 Na3 Na4 C63 -7.27(4)
C2 Na3 Na4 C63 175.74(7)
C1 Na3 Na4 C63 -134.83(7)
C6 Na3 Na4 C63 -79.87(9)
C3 Na3 Na4 C63 126.98(8)
C5 Na3 Na4 C63 -6.47(12)
C4 Na3 Na4 C63 69.75(10)
O5 Na3 Na4 C62 74.23(5)
O4 Na3 Na4 C62 -110.07(6)
N2 Na3 Na4 C62 2.75(5)
C2 Na3 Na4 C62 -174.23(6)
C1 Na3 Na4 C62 -124.80(7)
C6 Na3 Na4 C62 -69.84(9)
C3 Na3 Na4 C62 137.01(7)
C5 Na3 Na4 C62 3.55(13)
C4 Na3 Na4 C62 79.78(10)
O5 Na3 Na4 C76 -2.60(4)
O4 Na3 Na4 C76 173.09(5)
N2 Na3 Na4 C76 -74.08(5)
C2 Na3 Na4 C76 108.93(7)
C1 Na3 Na4 C76 158.36(7)
C6 Na3 Na4 C76 -146.67(9)
C3 Na3 Na4 C76 60.18(8)
C5 Na3 Na4 C76 -73.28(12)
C4 Na3 Na4 C76 2.95(10)
O5 Na3 Na4 C58 82.66(5)
O4 Na3 Na4 C58 -101.65(5)
N2 Na3 Na4 C58 11.18(4)
C2 Na3 Na4 C58 -165.81(7)
C1 Na3 Na4 C58 -116.38(7)
C6 Na3 Na4 C58 -61.42(9)
C3 Na3 Na4 C58 145.43(8)
C5 Na3 Na4 C58 11.98(12)
C4 Na3 Na4 C58 88.20(10)
O5 Na3 Na4 C61 103.13(5)
O4 Na3 Na4 C61 -81.18(6)
N2 Na3 Na4 C61 31.65(5)
C2 Na3 Na4 C61 -145.34(6)
C1 Na3 Na4 C61 -95.91(7)
C6 Na3 Na4 C61 -40.94(10)
C3 Na3 Na4 C61 165.90(7)
C5 Na3 Na4 C61 32.45(13)
C4 Na3 Na4 C61 108.67(10)
O5 Na3 Na4 C59 111.11(5)
O4 Na3 Na4 C59 -73.20(5)
N2 Na3 Na4 C59 39.63(4)
C2 Na3 Na4 C59 -137.36(7)
C1 Na3 Na4 C59 -87.93(7)
C6 Na3 Na4 C59 -32.96(9)
C3 Na3 Na4 C59 173.88(8)
C5 Na3 Na4 C59 40.43(12)
C4 Na3 Na4 C59 116.65(10)
O1 Na1 N1 C23 -126.53(14)
O2 Na1 N1 C23 140.48(14)
C50 Na1 N1 C23 5.23(14)
C49 Na1 N1 C23 29.91(14)
C51 Na1 N1 C23 -20.18(14)
C48 Na1 N1 C23 30.38(16)
C46 Na1 N1 C23 -26.72(15)
Na2 Na1 N1 C23 -168.23(14)
O1 Na1 N1 C13 22.86(9)
O2 Na1 N1 C13 -70.13(9)
C50 Na1 N1 C13 154.62(9)
C49 Na1 N1 C13 179.30(9)
C51 Na1 N1 C13 129.21(9)
C48 Na1 N1 C13 179.77(8)
C46 Na1 N1 C13 122.68(9)
Na2 Na1 N1 C13 -18.84(8)
O5 Na3 N2 C68 140.44(14)
O4 Na3 N2 C68 -126.43(13)
C2 Na3 N2 C68 8.81(17)
C1 Na3 N2 C68 -19.67(15)
C6 Na3 N2 C68 -13.26(14)
C3 Na3 N2 C68 37.25(15)
C5 Na3 N2 C68 11.73(13)
C4 Na3 N2 C68 34.80(14)
Na4 Na3 N2 C68 -168.54(14)
O5 Na3 N2 C58 -72.28(8)
O4 Na3 N2 C58 20.85(9)
C2 Na3 N2 C58 156.08(8)
C1 Na3 N2 C58 127.61(8)
C6 Na3 N2 C58 134.02(9)
C3 Na3 N2 C58 -175.48(8)
C5 Na3 N2 C58 159.01(9)
C4 Na3 N2 C58 -177.92(8)
Na4 Na3 N2 C58 -21.26(8)
O2 Na1 O1 C1 148.26(13)
N1 Na1 O1 C1 80.70(14)
C50 Na1 O1 C1 -4.59(16)
C49 Na1 O1 C1 -37.2(2)
C51 Na1 O1 C1 -15.75(14)
C48 Na1 O1 C1 -72.20(15)
C46 Na1 O1 C1 -41.87(14)
Na2 Na1 O1 C1 145.21(15)
O2 Na1 O1 Na2 3.05(4)
N1 Na1 O1 Na2 -64.51(5)
C50 Na1 O1 Na2 -149.79(6)
C49 Na1 O1 Na2 177.63(10)
C51 Na1 O1 Na2 -160.96(4)
C48 Na1 O1 Na2 142.59(6)
C46 Na1 O1 Na2 172.92(4)
O3 Na2 O1 C1 71.70(13)
O2 Na2 O1 C1 -155.45(11)
C31 Na2 O1 C1 -162.51(10)
C18 Na2 O1 C1 -87.62(11)
C13 Na2 O1 C1 -87.98(11)
C17 Na2 O1 C1 -60.08(12)
C14 Na2 O1 C1 -64.00(11)
Na1 Na2 O1 C1 -152.61(12)
O3 Na2 O1 Na1 -135.69(6)
O2 Na2 O1 Na1 -2.83(4)
C31 Na2 O1 Na1 -9.90(6)
C18 Na2 O1 Na1 64.99(5)
C13 Na2 O1 Na1 64.63(4)
C17 Na2 O1 Na1 92.53(5)
C14 Na2 O1 Na1 88.61(5)
Na1 O1 C1 C6 -52.84(19)
Na2 O1 C1 C6 83.86(14)
Na1 O1 C1 C2 127.63(13)
Na2 O1 C1 C2 -95.67(14)
Na1 O1 C1 Na3 37.43(17)
Na2 O1 C1 Na3 174.13(5)
O5 Na3 C1 O1 146.49(13)
O4 Na3 C1 O1 3.35(11)
N2 Na3 C1 O1 -103.31(11)
C2 Na3 C1 O1 119.94(14)
C6 Na3 C1 O1 -116.91(15)
C3 Na3 C1 O1 150.47(13)
C5 Na3 C1 O1 -145.99(13)
C4 Na3 C1 O1 -177.53(12)
Na4 Na3 C1 O1 14.01(14)
O5 Na3 C1 C6 -96.60(15)
O4 Na3 C1 C6 120.26(9)
N2 Na3 C1 C6 13.61(10)
C2 Na3 C1 C6 -123.15(13)
C3 Na3 C1 C6 -92.62(9)
C5 Na3 C1 C6 -29.07(8)
C4 Na3 C1 C6 -60.61(9)
Na4 Na3 C1 C6 130.93(9)
O5 Na3 C1 C2 26.55(18)
O4 Na3 C1 C2 -116.59(9)
N2 Na3 C1 C2 136.75(8)
C6 Na3 C1 C2 123.15(13)
C3 Na3 C1 C2 30.53(8)
C5 Na3 C1 C2 94.08(9)
C4 Na3 C1 C2 62.54(8)
Na4 Na3 C1 C2 -105.92(9)
O1 C1 C2 C3 178.55(13)
C6 C1 C2 C3 -1.00(19)
Na3 C1 C2 C3 -67.67(12)
O1 C1 C2 C7 -1.0(2)
C6 C1 C2 C7 179.43(12)
Na3 C1 C2 C7 112.76(12)
O1 C1 C2 Na3 -113.78(13)
C6 C1 C2 Na3 66.67(11)
O5 Na3 C2 C3 -44.10(11)
O4 Na3 C2 C3 -165.11(9)
N2 Na3 C2 C3 63.03(11)
C1 Na3 C2 C3 123.94(13)
C6 Na3 C2 C3 92.53(10)
C5 Na3 C2 C3 59.60(9)
C4 Na3 C2 C3 27.55(8)
Na4 Na3 C2 C3 -121.28(9)
O5 Na3 C2 C1 -168.04(8)
O4 Na3 C2 C1 70.95(9)
N2 Na3 C2 C1 -60.91(11)
C6 Na3 C2 C1 -31.41(8)
C3 Na3 C2 C1 -123.94(13)
C5 Na3 C2 C1 -64.35(8)
C4 Na3 C2 C1 -96.40(9)
Na4 Na3 C2 C1 114.78(9)
O5 Na3 C2 C7 74.75(12)
O4 Na3 C2 C7 -46.26(11)
N2 Na3 C2 C7 -178.12(9)
C1 Na3 C2 C7 -117.21(14)
C6 Na3 C2 C7 -148.62(12)
C3 Na3 C2 C7 118.85(14)
C5 Na3 C2 C7 178.44(12)
C4 Na3 C2 C7 146.39(12)
Na4 Na3 C2 C7 -2.43(14)
C1 C2 C3 C4 -0.1(2)
C7 C2 C3 C4 179.46(14)
Na3 C2 C3 C4 -66.42(14)
C1 C2 C3 Na3 66.31(12)
C7 C2 C3 Na3 -114.12(13)
O5 Na3 C3 C4 -83.73(9)
O4 Na3 C3 C4 150.30(9)
N2 Na3 C3 C4 -5.40(10)
C2 Na3 C3 C4 129.46(14)
C1 Na3 C3 C4 97.72(10)
C6 Na3 C3 C4 62.89(9)
C5 Na3 C3 C4 30.00(8)
Na4 Na3 C3 C4 -130.90(9)
O5 Na3 C3 C2 146.80(9)
O4 Na3 C3 C2 20.84(12)
N2 Na3 C3 C2 -134.87(9)
C1 Na3 C3 C2 -31.74(8)
C6 Na3 C3 C2 -66.57(9)
C5 Na3 C3 C2 -99.46(10)
C4 Na3 C3 C2 -129.46(14)
Na4 Na3 C3 C2 99.64(10)
C2 C3 C4 C5 0.4(2)
Na3 C3 C4 C5 -62.97(12)
C2 C3 C4 C11 -178.64(15)
Na3 C3 C4 C11 117.95(14)
C2 C3 C4 Na3 63.41(13)
O5 Na3 C4 C5 -129.79(9)
O4 Na3 C4 C5 64.47(16)
N2 Na3 C4 C5 -59.62(9)
C2 Na3 C4 C5 96.69(10)
C1 Na3 C4 C5 62.22(9)
C6 Na3 C4 C5 28.45(8)
C3 Na3 C4 C5 125.08(13)
Na4 Na3 C4 C5 -134.23(10)
O5 Na3 C4 C3 105.12(9)
O4 Na3 C4 C3 -60.62(16)
N2 Na3 C4 C3 175.30(9)
C2 Na3 C4 C3 -28.39(8)
C1 Na3 C4 C3 -62.86(9)
C6 Na3 C4 C3 -96.64(10)
C5 Na3 C4 C3 -125.08(13)
Na4 Na3 C4 C3 100.68(12)
O5 Na3 C4 C11 -11.14(13)
O4 Na3 C4 C11 -176.88(12)
N2 Na3 C4 C11 59.03(13)
C2 Na3 C4 C11 -144.66(14)
C1 Na3 C4 C11 -179.13(14)
C6 Na3 C4 C11 147.09(15)
C3 Na3 C4 C11 -116.27(17)
C5 Na3 C4 C11 118.65(17)
Na4 Na3 C4 C11 -15.58(19)
C3 C4 C5 C6 0.4(2)
C11 C4 C5 C6 179.48(14)
Na3 C4 C5 C6 -61.10(13)
C3 C4 C5 Na3 61.50(12)
C11 C4 C5 Na3 -119.42(14)
O5 Na3 C5 C4 59.80(10)
O4 Na3 C5 C4 -148.35(9)
N2 Na3 C5 C4 118.83(9)
C2 Na3 C5 C4 -63.59(9)
C1 Na3 C5 C4 -98.60(10)
C6 Na3 C5 C4 -128.99(13)
C3 Na3 C5 C4 -30.37(8)
Na4 Na3 C5 C4 118.02(12)
O5 Na3 C5 C6 -171.21(8)
O4 Na3 C5 C6 -19.36(12)
N2 Na3 C5 C6 -112.18(9)
C2 Na3 C5 C6 65.40(9)
C1 Na3 C5 C6 30.39(8)
C3 Na3 C5 C6 98.62(10)
C4 Na3 C5 C6 128.99(13)
Na4 Na3 C5 C6 -112.99(13)
C4 C5 C6 C1 -1.6(2)
Na3 C5 C6 C1 -65.09(12)
C4 C5 C6 C12 -178.02(13)
Na3 C5 C6 C12 118.46(13)
C4 C5 C6 Na3 63.52(13)
O1 C1 C6 C5 -177.73(13)
C2 C1 C6 C5 1.8(2)
Na3 C1 C6 C5 67.73(13)
O1 C1 C6 C12 -1.23(19)
C2 C1 C6 C12 178.33(12)
Na3 C1 C6 C12 -115.77(12)
O1 C1 C6 Na3 114.54(12)
C2 C1 C6 Na3 -65.90(11)
O5 Na3 C6 C5 14.20(14)
O4 Na3 C6 C5 166.31(9)
N2 Na3 C6 C5 65.61(9)
C2 Na3 C6 C5 -94.49(10)
C1 Na3 C6 C5 -126.37(13)
C3 Na3 C6 C5 -60.52(9)
C4 Na3 C6 C5 -27.82(8)
Na4 Na3 C6 C5 136.16(10)
O5 Na3 C6 C1 140.56(10)
O4 Na3 C6 C1 -67.32(9)
N2 Na3 C6 C1 -168.03(9)
C2 Na3 C6 C1 31.87(8)
C3 Na3 C6 C1 65.84(9)
C5 Na3 C6 C1 126.37(13)
C4 Na3 C6 C1 98.55(10)
Na4 Na3 C6 C1 -97.47(11)
O5 Na3 C6 C12 -104.79(12)
O4 Na3 C6 C12 47.33(12)
N2 Na3 C6 C12 -53.38(11)
C2 Na3 C6 C12 146.52(13)
C1 Na3 C6 C12 114.65(14)
C3 Na3 C6 C12 -179.51(12)
C5 Na3 C6 C12 -118.99(15)
C4 Na3 C6 C12 -146.81(13)
Na4 Na3 C6 C12 17.17(16)
C3 C2 C7 C8 116.87(15)
C1 C2 C7 C8 -63.57(17)
Na3 C2 C7 C8 24.95(15)
C3 C2 C7 C9 -2.8(2)
C1 C2 C7 C9 176.74(13)
Na3 C2 C7 C9 -94.74(13)
C3 C2 C7 C10 -122.89(15)
C1 C2 C7 C10 56.67(17)
Na3 C2 C7 C10 145.19(10)
C5 C6 C12 C14 113.29(15)
C1 C6 C12 C14 -63.25(17)
Na3 C6 C12 C14 -151.27(10)
C23 N1 C13 C14 83.45(17)
Na1 N1 C13 C14 -70.82(13)
C23 N1 C13 C18 -100.61(17)
Na1 N1 C13 C18 105.12(12)
C23 N1 C13 Na2 175.86(10)
Na1 N1 C13 Na2 21.59(9)
O1 Na2 C13 C14 54.79(8)
O3 Na2 C13 C14 -102.45(10)
O2 Na2 C13 C14 147.78(9)
C31 Na2 C13 C14 174.09(9)
C18 Na2 C13 C14 -124.50(13)
C17 Na2 C13 C14 -92.81(9)
Na1 Na2 C13 C14 98.66(8)
O1 Na2 C13 C18 179.29(9)
O3 Na2 C13 C18 22.05(12)
O2 Na2 C13 C18 -87.73(9)
C31 Na2 C13 C18 -61.42(9)
C17 Na2 C13 C18 31.69(8)
C14 Na2 C13 C18 124.50(13)
Na1 Na2 C13 C18 -136.85(9)
O1 Na2 C13 N1 -63.69(10)
O3 Na2 C13 N1 139.07(10)
O2 Na2 C13 N1 29.30(9)
C31 Na2 C13 N1 55.60(10)
C18 Na2 C13 N1 117.02(14)
C17 Na2 C13 N1 148.71(12)
C14 Na2 C13 N1 -118.48(14)
Na1 Na2 C13 N1 -19.83(9)
C18 C13 C14 C15 4.6(2)
N1 C13 C14 C15 -179.46(13)
Na2 C13 C14 C15 71.02(12)
C18 C13 C14 C12 -171.68(13)
N1 C13 C14 C12 4.3(2)
Na2 C13 C14 C12 -105.26(12)
C18 C13 C14 Na2 -66.43(12)
N1 C13 C14 Na2 109.52(12)
C6 C12 C14 C15 -44.55(18)
C6 C12 C14 C13 131.72(14)
C6 C12 C14 Na2 50.93(14)
O1 Na2 C14 C15 117.78(9)
O3 Na2 C14 C15 -13.70(12)
O2 Na2 C14 C15 -153.23(9)
C31 Na2 C14 C15 -129.78(9)
C18 Na2 C14 C15 -92.38(10)
C13 Na2 C14 C15 -123.67(13)
C17 Na2 C14 C15 -58.12(9)
Na1 Na2 C14 C15 165.05(9)
O1 Na2 C14 C13 -118.55(9)
O3 Na2 C14 C13 109.97(10)
O2 Na2 C14 C13 -29.55(8)
C31 Na2 C14 C13 -6.11(9)
C18 Na2 C14 C13 31.29(8)
C17 Na2 C14 C13 65.55(9)
Na1 Na2 C14 C13 -71.28(8)
O1 Na2 C14 C12 -1.30(9)
O3 Na2 C14 C12 -132.78(10)
O2 Na2 C14 C12 87.70(10)
C31 Na2 C14 C12 111.14(10)
C18 Na2 C14 C12 148.54(12)
C13 Na2 C14 C12 117.25(14)
C17 Na2 C14 C12 -177.20(12)
Na1 Na2 C14 C12 45.97(9)
C13 C14 C15 C16 -1.1(2)
C12 C14 C15 C16 175.25(13)
Na2 C14 C15 C16 62.93(13)
C14 C15 C16 C17 -2.8(2)
C14 C15 C16 C19 178.02(13)
C15 C16 C17 C18 3.4(2)
C19 C16 C17 C18 -177.50(13)
C15 C16 C17 Na2 -59.70(12)
C19 C16 C17 Na2 119.42(13)
O1 Na2 C17 C16 55.15(10)
O3 Na2 C17 C16 -92.57(9)
O2 Na2 C17 C16 147.55(9)
C31 Na2 C17 C16 174.30(9)
C18 Na2 C17 C16 126.29(13)
C13 Na2 C17 C16 93.60(10)
C14 Na2 C17 C16 59.57(9)
Na1 Na2 C17 C16 105.04(9)
O1 Na2 C17 C18 -71.15(10)
O3 Na2 C17 C18 141.13(9)
O2 Na2 C17 C18 21.26(9)
C31 Na2 C17 C18 48.01(9)
C13 Na2 C17 C18 -32.69(8)
C14 Na2 C17 C18 -66.73(9)
Na1 Na2 C17 C18 -21.25(9)
C16 C17 C18 C13 0.0(2)
Na2 C17 C18 C13 71.51(12)
C16 C17 C18 C30 -177.34(13)
Na2 C17 C18 C30 -105.80(12)
C16 C17 C18 Na2 -71.54(13)
C14 C13 C18 C17 -4.0(2)
N1 C13 C18 C17 -179.94(13)
Na2 C13 C18 C17 -74.55(12)
C14 C13 C18 C30 173.18(13)
N1 C13 C18 C30 -2.7(2)
Na2 C13 C18 C30 102.66(13)
C14 C13 C18 Na2 70.52(12)
N1 C13 C18 Na2 -105.39(12)
O1 Na2 C18 C17 121.03(9)
O3 Na2 C18 C17 -43.02(10)
O2 Na2 C18 C17 -157.29(9)
C31 Na2 C18 C17 -127.02(9)
C13 Na2 C18 C17 121.78(13)
C14 Na2 C18 C17 91.61(10)
Na1 Na2 C18 C17 160.57(9)
O1 Na2 C18 C13 -0.75(10)
O3 Na2 C18 C13 -164.80(9)
O2 Na2 C18 C13 80.93(9)
C31 Na2 C18 C13 111.20(10)
C17 Na2 C18 C13 -121.78(13)
C14 Na2 C18 C13 -30.17(8)
Na1 Na2 C18 C13 38.80(8)
O1 Na2 C18 C30 -120.98(10)
O3 Na2 C18 C30 74.98(10)
O2 Na2 C18 C30 -39.30(9)
C31 Na2 C18 C30 -9.02(9)
C13 Na2 C18 C30 -120.22(14)
C17 Na2 C18 C30 118.00(14)
C14 Na2 C18 C30 -150.39(12)
Na1 Na2 C18 C30 -81.43(9)
C17 C16 C19 C22 6.5(2)
C15 C16 C19 C22 -174.38(13)
C17 C16 C19 C20 -114.60(16)
C15 C16 C19 C20 64.51(18)
C17 C16 C19 C21 125.92(16)
C15 C16 C19 C21 -54.97(18)
C13 N1 C23 C24 -27.4(2)
Na1 N1 C23 C24 117.61(15)
C13 N1 C23 C28 154.38(14)
Na1 N1 C23 C28 -60.62(19)
C28 C23 C24 C25 -0.7(2)
N1 C23 C24 C25 -178.93(16)
C23 C24 C25 C26 -0.2(3)
C24 C25 C26 C27 1.1(3)
C24 C25 C26 C29 -177.77(18)
C25 C26 C27 C28 -1.0(3)
C29 C26 C27 C28 177.81(17)
C26 C27 C28 C23 0.1(3)
C24 C23 C28 C27 0.7(2)
N1 C23 C28 C27 179.03(14)
C17 C18 C30 C36 75.17(17)
C13 C18 C30 C36 -102.05(16)
Na2 C18 C30 C36 -16.16(14)
O1 Na1 O2 C31 77.3(5)
N1 Na1 O2 C31 171.3(5)
C50 Na1 O2 C31 -127.8(5)
C49 Na1 O2 C31 -100.1(5)
C51 Na1 O2 C31 -139.9(5)
C48 Na1 O2 C31 -71.0(5)
C46 Na1 O2 C31 -58.0(6)
Na2 Na1 O2 C31 80.1(5)
O1 Na1 O2 Na2 -2.88(4)
N1 Na1 O2 Na2 91.16(4)
C50 Na1 O2 Na2 152.04(5)
C49 Na1 O2 Na2 179.73(4)
C51 Na1 O2 Na2 139.95(10)
C48 Na1 O2 Na2 -151.11(5)
C46 Na1 O2 Na2 -138.16(18)
O1 Na2 O2 C31 -166.57(8)
O3 Na2 O2 C31 -23.64(10)
C18 Na2 O2 C31 82.07(9)
C13 Na2 O2 C31 112.40(9)
C17 Na2 O2 C31 71.81(9)
C14 Na2 O2 C31 126.53(8)
Na1 Na2 O2 C31 -169.39(10)
O1 Na2 O2 Na1 2.82(4)
O3 Na2 O2 Na1 145.75(5)
C31 Na2 O2 Na1 169.39(10)
C18 Na2 O2 Na1 -108.54(5)
C13 Na2 O2 Na1 -78.21(5)
C17 Na2 O2 Na1 -118.80(4)
C14 Na2 O2 Na1 -64.08(4)
Na1 O2 C31 C36 -161.4(5)
Na2 O2 C31 C36 -81.86(13)
Na1 O2 C31 C32 17.0(6)
Na2 O2 C31 C32 96.54(14)
Na1 O2 C31 Na2 -79.5(5)
O1 Na2 C31 O2 15.09(9)
O3 Na2 C31 O2 159.54(8)
C18 Na2 C31 O2 -86.74(9)
C13 Na2 C31 O2 -60.17(8)
C17 Na2 C31 O2 -108.35(8)
C14 Na2 C31 O2 -57.33(9)
Na1 Na2 C31 O2 7.83(7)
O1 Na2 C31 C36 134.75(9)
O3 Na2 C31 C36 -80.80(10)
O2 Na2 C31 C36 119.66(13)
C18 Na2 C31 C36 32.92(9)
C13 Na2 C31 C36 59.49(9)
C17 Na2 C31 C36 11.32(9)
C14 Na2 C31 C36 62.33(10)
Na1 Na2 C31 C36 127.49(10)
O1 Na2 C31 C32 -101.27(11)
O3 Na2 C31 C32 43.18(11)
O2 Na2 C31 C32 -116.36(14)
C18 Na2 C31 C32 156.90(11)
C13 Na2 C31 C32 -176.52(11)
C17 Na2 C31 C32 135.30(11)
C14 Na2 C31 C32 -173.69(10)
Na1 Na2 C31 C32 -108.53(10)
O2 C31 C32 C33 -175.80(14)
C36 C31 C32 C33 2.6(2)
Na2 C31 C32 C33 -109.52(14)
O2 C31 C32 C37 5.8(2)
C36 C31 C32 C37 -175.76(14)
Na2 C31 C32 C37 72.09(16)
C31 C32 C33 C34 -0.5(2)
C37 C32 C33 C34 177.86(16)
C32 C33 C34 C35 -1.8(3)
C32 C33 C34 C41 179.50(17)
C33 C34 C35 C36 2.0(2)
C41 C34 C35 C36 -179.30(16)
C34 C35 C36 C31 0.1(2)
C34 C35 C36 C30 -178.88(15)
O2 C31 C36 C35 176.02(14)
C32 C31 C36 C35 -2.5(2)
Na2 C31 C36 C35 116.52(14)
O2 C31 C36 C30 -5.0(2)
C32 C31 C36 C30 176.50(14)
Na2 C31 C36 C30 -64.52(14)
C18 C30 C36 C35 -118.95(15)
C18 C30 C36 C31 62.07(19)
C33 C32 C37 C40 -120.30(17)
C31 C32 C37 C40 58.05(19)
C33 C32 C37 C38 118.42(17)
C31 C32 C37 C38 -63.2(2)
C33 C32 C37 C39 -1.0(2)
C31 C32 C37 C39 177.32(16)
O1 Na2 O3 C45 -168.16(11)
O2 Na2 O3 C45 69.23(13)
C31 Na2 O3 C45 58.29(13)
C18 Na2 O3 C45 -9.36(14)
C13 Na2 O3 C45 -20.49(16)
C17 Na2 O3 C45 -27.66(13)
C14 Na2 O3 C45 -62.56(15)
Na1 Na2 O3 C45 119.76(12)
O1 Na2 O3 C42 26.72(16)
O2 Na2 O3 C42 -95.90(14)
C31 Na2 O3 C42 -106.84(14)
C18 Na2 O3 C42 -174.48(13)
C13 Na2 O3 C42 174.38(12)
C17 Na2 O3 C42 167.22(13)
C14 Na2 O3 C42 132.32(13)
Na1 Na2 O3 C42 -45.36(17)
C45 O3 C42 C43 -34.08(18)
Na2 O3 C42 C43 132.48(13)
O3 C42 C43 C44 36.15(18)
C42 C43 C44 C45 -24.50(19)
C42 O3 C45 C44 18.04(19)
Na2 O3 C45 C44 -150.45(12)
C43 C44 C45 O3 4.9(2)
O6 Na4 O4 C46 68.16(15)
O5 Na4 O4 C46 -151.99(13)
C63 Na4 O4 C46 -84.52(13)
C62 Na4 O4 C46 -56.13(14)
C76 Na4 O4 C46 -156.51(12)
C58 Na4 O4 C46 -86.65(13)
C61 Na4 O4 C46 -34.80(13)
C59 Na4 O4 C46 -64.35(13)
Na3 Na4 O4 C46 -148.88(14)
O6 Na4 O4 Na3 -142.95(6)
O5 Na4 O4 Na3 -3.11(4)
C63 Na4 O4 Na3 64.36(5)
C62 Na4 O4 Na3 92.75(5)
C76 Na4 O4 Na3 -7.62(6)
C58 Na4 O4 Na3 62.24(4)
C61 Na4 O4 Na3 114.08(4)
C59 Na4 O4 Na3 84.54(5)
O5 Na3 O4 C46 152.21(12)
N2 Na3 O4 C46 81.36(13)
C2 Na3 O4 C46 -67.16(13)
C1 Na3 O4 C46 -39.67(13)
C6 Na3 O4 C46 -13.26(14)
C3 Na3 O4 C46 -77.37(14)
C5 Na3 O4 C46 -3.83(16)
C4 Na3 O4 C46 -41.6(2)
Na4 Na3 O4 C46 148.86(14)
O5 Na3 O4 Na4 3.34(4)
N2 Na3 O4 Na4 -67.51(5)
C2 Na3 O4 Na4 143.98(4)
C1 Na3 O4 Na4 171.47(4)
C6 Na3 O4 Na4 -162.13(4)
C3 Na3 O4 Na4 133.77(6)
C5 Na3 O4 Na4 -152.69(6)
C4 Na3 O4 Na4 169.54(11)
Na4 O4 C46 C47 -90.16(17)
Na3 O4 C46 C47 133.91(13)
Na4 O4 C46 C51 88.45(16)
Na3 O4 C46 C51 -47.48(18)
Na4 O4 C46 Na1 170.61(6)
Na3 O4 C46 Na1 34.68(16)
O1 Na1 C46 O4 1.31(11)
O2 Na1 C46 O4 136.55(18)
N1 Na1 C46 O4 -98.65(11)
C50 Na1 C46 O4 -142.37(13)
C49 Na1 C46 O4 -176.20(13)
C51 Na1 C46 O4 -112.80(15)
C48 Na1 C46 O4 152.06(13)
Na2 Na1 C46 O4 9.29(14)
O1 Na1 C46 C47 -123.38(9)
O2 Na1 C46 C47 11.9(2)
N1 Na1 C46 C47 136.66(9)
C50 Na1 C46 C47 92.94(10)
C49 Na1 C46 C47 59.11(9)
C51 Na1 C46 C47 122.51(13)
C48 Na1 C46 C47 27.37(8)
Na2 Na1 C46 C47 -115.39(9)
O1 Na1 C46 C51 114.11(9)
O2 Na1 C46 C51 -110.65(19)
N1 Na1 C46 C51 14.15(10)
C50 Na1 C46 C51 -29.57(8)
C49 Na1 C46 C51 -63.40(9)
C48 Na1 C46 C51 -95.14(10)
Na2 Na1 C46 C51 122.09(9)
O4 C46 C47 C48 -173.92(14)
C51 C46 C47 C48 7.4(2)
Na1 C46 C47 C48 -55.04(13)
O4 C46 C47 C52 11.5(2)
C51 C46 C47 C52 -167.10(14)
Na1 C46 C47 C52 130.43(15)
C46 C47 C48 C49 -4.7(2)
C52 C47 C48 C49 170.27(15)
C46 C47 C48 Na1 56.29(13)
C52 C47 C48 Na1 -128.75(13)
O1 Na1 C48 C49 145.75(9)
O2 Na1 C48 C49 -81.71(10)
N1 Na1 C48 C49 -1.01(11)
C50 Na1 C48 C49 33.68(9)
C51 Na1 C48 C49 68.42(9)
C46 Na1 C48 C49 102.64(11)
Na2 Na1 C48 C49 -136.94(10)
O1 Na1 C48 C47 15.31(12)
O2 Na1 C48 C47 147.85(9)
N1 Na1 C48 C47 -131.45(9)
C50 Na1 C48 C47 -96.76(10)
C49 Na1 C48 C47 -130.44(14)
C51 Na1 C48 C47 -62.02(9)
C46 Na1 C48 C47 -27.80(8)
Na2 Na1 C48 C47 92.62(12)
C47 C48 C49 C50 -1.1(2)
Na1 C48 C49 C50 -68.36(12)
C47 C48 C49 C56 -178.42(15)
Na1 C48 C49 C56 114.33(15)
C47 C48 C49 Na1 67.26(15)
O1 Na1 C49 C48 -63.26(15)
O2 Na1 C49 C48 110.92(9)
N1 Na1 C49 C48 179.16(9)
C50 Na1 C49 C48 -120.37(14)
C51 Na1 C49 C48 -90.62(10)
C46 Na1 C49 C48 -57.74(9)
Na2 Na1 C49 C48 111.54(14)
O1 Na1 C49 C50 57.11(15)
O2 Na1 C49 C50 -128.71(9)
N1 Na1 C49 C50 -60.47(9)
C51 Na1 C49 C50 29.75(8)
C48 Na1 C49 C50 120.37(14)
C46 Na1 C49 C50 62.63(9)
Na2 Na1 C49 C50 -128.09(12)
O1 Na1 C49 C56 175.51(11)
O2 Na1 C49 C56 -10.30(13)
N1 Na1 C49 C56 57.93(12)
C50 Na1 C49 C56 118.40(16)
C51 Na1 C49 C56 148.15(14)
C48 Na1 C49 C56 -121.23(16)
C46 Na1 C49 C56 -178.97(13)
Na2 Na1 C49 C56 -9.7(2)
C48 C49 C50 C51 3.8(2)
C56 C49 C50 C51 -178.85(14)
Na1 C49 C50 C51 -69.03(13)
C48 C49 C50 Na1 72.88(13)
C56 C49 C50 Na1 -109.81(14)
O1 Na1 C50 C51 -23.39(11)
O2 Na1 C50 C51 -168.71(8)
N1 Na1 C50 C51 -114.42(9)
C49 Na1 C50 C51 126.12(14)
C48 Na1 C50 C51 93.91(10)
C46 Na1 C50 C51 29.20(8)
Na2 Na1 C50 C51 -97.26(13)
O1 Na1 C50 C49 -149.51(9)
O2 Na1 C50 C49 65.17(10)
N1 Na1 C50 C49 119.46(9)
C51 Na1 C50 C49 -126.12(14)
C48 Na1 C50 C49 -32.21(9)
C46 Na1 C50 C49 -96.92(10)
Na2 Na1 C50 C49 136.62(11)
C49 C50 C51 C46 -0.7(2)
Na1 C50 C51 C46 -68.40(13)
C49 C50 C51 C57 -178.31(13)
Na1 C50 C51 C57 114.03(12)
C49 C50 C51 Na1 67.66(13)
O4 C46 C51 C50 176.26(13)
C47 C46 C51 C50 -5.0(2)
Na1 C46 C51 C50 63.43(12)
O4 C46 C51 C57 -6.2(2)
C47 C46 C51 C57 172.56(13)
Na1 C46 C51 C57 -118.99(13)
O4 C46 C51 Na1 112.83(12)
C47 C46 C51 Na1 -68.45(12)
O1 Na1 C51 C50 162.17(9)
O2 Na1 C51 C50 20.89(15)
N1 Na1 C51 C50 64.99(9)
C49 Na1 C51 C50 -30.20(9)
C48 Na1 C51 C50 -64.03(9)
C46 Na1 C51 C50 -127.06(13)
Na2 Na1 C51 C50 136.62(9)
O1 Na1 C51 C46 -70.77(9)
O2 Na1 C51 C46 147.94(11)
N1 Na1 C51 C46 -167.95(9)
C50 Na1 C51 C46 127.06(13)
C49 Na1 C51 C46 96.85(10)
C48 Na1 C51 C46 63.03(9)
Na2 Na1 C51 C46 -96.32(10)
O1 Na1 C51 C57 47.96(11)
O2 Na1 C51 C57 -93.32(14)
N1 Na1 C51 C57 -49.21(11)
C50 Na1 C51 C57 -114.21(15)
C49 Na1 C51 C57 -144.41(13)
C48 Na1 C51 C57 -178.23(12)
C46 Na1 C51 C57 118.74(15)
Na2 Na1 C51 C57 22.42(15)
C48 C47 C52 C53B 134.4(5)
C46 C47 C52 C53B -51.0(5)
C48 C47 C52 C54A -51.9(2)
C46 C47 C52 C54A 122.71(19)
C48 C47 C52 C53A -175.08(17)
C46 C47 C52 C53A -0.5(3)
C48 C47 C52 C55A 68.2(2)
C46 C47 C52 C55A -117.16(18)
C48 C47 C52 C55B 0.3(3)
C46 C47 C52 C55B 174.9(3)
C48 C47 C52 C54B -103.5(2)
C46 C47 C52 C54B 71.1(3)
C50 C51 C57 C59 123.00(14)
C46 C51 C57 C59 -54.64(18)
Na1 C51 C57 C59 -151.94(10)
C68 N2 C58 C59 84.15(17)
Na3 N2 C58 C59 -68.75(13)
C68 N2 C58 C63 -103.74(16)
Na3 N2 C58 C63 103.36(12)
C68 N2 C58 Na4 176.61(10)
Na3 N2 C58 Na4 23.71(8)
O4 Na4 C58 C59 49.55(8)
O6 Na4 C58 C59 -102.93(10)
O5 Na4 C58 C59 147.68(9)
C63 Na4 C58 C59 -126.09(13)
C62 Na4 C58 C59 -93.98(9)
C76 Na4 C58 C59 173.30(9)
C61 Na4 C58 C59 -60.83(8)
Na3 Na4 C58 C59 96.52(8)
O4 Na4 C58 C63 175.64(9)
O6 Na4 C58 C63 23.16(12)
O5 Na4 C58 C63 -86.23(9)
C62 Na4 C58 C63 32.10(8)
C76 Na4 C58 C63 -60.61(9)
C61 Na4 C58 C63 65.26(8)
C59 Na4 C58 C63 126.09(13)
Na3 Na4 C58 C63 -137.39(9)
O4 Na4 C58 N2 -69.40(10)
O6 Na4 C58 N2 138.13(9)
O5 Na4 C58 N2 28.74(9)
C63 Na4 C58 N2 114.97(14)
C62 Na4 C58 N2 147.07(12)
C76 Na4 C58 N2 54.35(9)
C61 Na4 C58 N2 -179.77(11)
C59 Na4 C58 N2 -118.95(14)
Na3 Na4 C58 N2 -22.43(8)
C63 C58 C59 C60 5.1(2)
N2 C58 C59 C60 177.20(12)
Na4 C58 C59 C60 66.93(12)
C63 C58 C59 C57 -170.19(13)
N2 C58 C59 C57 1.9(2)
Na4 C58 C59 C57 -108.40(12)
C63 C58 C59 Na4 -61.79(12)
N2 C58 C59 Na4 110.28(12)
C51 C57 C59 C60 -40.49(18)
C51 C57 C59 C58 134.79(14)
C51 C57 C59 Na4 51.56(14)
O4 Na4 C59 C60 111.67(9)
O6 Na4 C59 C60 -17.01(11)
O5 Na4 C59 C60 -154.41(9)
C63 Na4 C59 C60 -94.66(9)
C62 Na4 C59 C60 -59.55(9)
C76 Na4 C59 C60 -131.84(9)
C58 Na4 C59 C60 -125.06(13)
C61 Na4 C59 C60 -26.58(8)
Na3 Na4 C59 C60 163.40(9)
O4 Na4 C59 C58 -123.27(9)
O6 Na4 C59 C58 108.06(10)
O5 Na4 C59 C58 -29.34(8)
C63 Na4 C59 C58 30.41(8)
C62 Na4 C59 C58 65.51(9)
C76 Na4 C59 C58 -6.78(9)
C61 Na4 C59 C58 98.49(9)
Na3 Na4 C59 C58 -71.54(8)
O4 Na4 C59 C57 -6.70(9)
O6 Na4 C59 C57 -135.37(10)
O5 Na4 C59 C57 87.23(10)
C63 Na4 C59 C57 146.98(12)
C62 Na4 C59 C57 -177.92(12)
C76 Na4 C59 C57 109.79(10)
C58 Na4 C59 C57 116.57(14)
C61 Na4 C59 C57 -144.94(12)
Na3 Na4 C59 C57 45.03(9)
C58 C59 C60 C61 -4.8(2)
C57 C59 C60 C61 170.61(13)
Na4 C59 C60 C61 58.17(13)
C59 C60 C61 C62 0.6(2)
C59 C60 C61 C64 -178.63(13)
C59 C60 C61 Na4 -58.76(13)
O4 Na4 C61 C62 -134.99(9)
O6 Na4 C61 C62 88.73(9)
O5 Na4 C61 C62 -36.17(9)
C63 Na4 C61 C62 -31.05(8)
C76 Na4 C61 C62 -7.15(9)
C58 Na4 C61 C62 -65.30(9)
C59 Na4 C61 C62 -97.66(10)
Na3 Na4 C61 C62 -87.44(9)
O4 Na4 C61 C60 -10.99(9)
O6 Na4 C61 C60 -147.27(9)
O5 Na4 C61 C60 87.83(9)
C63 Na4 C61 C60 92.95(9)
C62 Na4 C61 C60 124.00(13)
C76 Na4 C61 C60 116.84(9)
C58 Na4 C61 C60 58.70(8)
C59 Na4 C61 C60 26.33(8)
Na3 Na4 C61 C60 36.56(9)
O4 Na4 C61 C64 108.34(11)
O6 Na4 C61 C64 -27.94(11)
O5 Na4 C61 C64 -152.84(10)
C63 Na4 C61 C64 -147.72(12)
C62 Na4 C61 C64 -116.67(14)
C76 Na4 C61 C64 -123.83(10)
C58 Na4 C61 C64 178.03(12)
C59 Na4 C61 C64 145.66(13)
Na3 Na4 C61 C64 155.89(10)
C60 C61 C62 C63 3.2(2)
C64 C61 C62 C63 -177.57(13)
Na4 C61 C62 C63 69.61(12)
C60 C61 C62 Na4 -66.43(12)
C64 C61 C62 Na4 112.82(13)
O4 Na4 C62 C61 52.28(10)
O6 Na4 C62 C61 -91.87(9)
O5 Na4 C62 C61 147.90(8)
C63 Na4 C62 C61 125.34(13)
C76 Na4 C62 C61 173.29(9)
C58 Na4 C62 C61 93.95(9)
C59 Na4 C62 C61 61.21(8)
Na3 Na4 C62 C61 103.93(8)
O4 Na4 C62 C63 -73.07(9)
O6 Na4 C62 C63 142.78(9)
O5 Na4 C62 C63 22.55(8)
C76 Na4 C62 C63 47.95(8)
C58 Na4 C62 C63 -31.39(8)
C61 Na4 C62 C63 -125.34(13)
C59 Na4 C62 C63 -64.13(8)
Na3 Na4 C62 C63 -21.41(9)
C61 C62 C63 C58 -2.8(2)
Na4 C62 C63 C58 71.82(12)
C61 C62 C63 C75 179.38(13)
Na4 C62 C63 C75 -106.04(12)
C61 C62 C63 Na4 -74.58(13)
C59 C58 C63 C62 -1.5(2)
N2 C58 C63 C62 -173.64(12)
Na4 C58 C63 C62 -68.78(12)
C59 C58 C63 C75 176.28(12)
N2 C58 C63 C75 4.2(2)
Na4 C58 C63 C75 109.03(12)
C59 C58 C63 Na4 67.25(12)
N2 C58 C63 Na4 -104.86(12)
O4 Na4 C63 C62 118.22(9)
O6 Na4 C63 C62 -41.08(9)
O5 Na4 C63 C62 -155.53(9)
C76 Na4 C63 C62 -126.12(9)
C58 Na4 C63 C62 122.71(13)
C61 Na4 C63 C62 29.45(8)
C59 Na4 C63 C62 93.64(9)
Na3 Na4 C63 C62 159.93(8)
O4 Na4 C63 C58 -4.50(9)
O6 Na4 C63 C58 -163.80(8)
O5 Na4 C63 C58 81.75(9)
C62 Na4 C63 C58 -122.71(13)
C76 Na4 C63 C58 111.16(9)
C61 Na4 C63 C58 -93.27(9)
C59 Na4 C63 C58 -29.07(8)
Na3 Na4 C63 C58 37.22(8)
O4 Na4 C63 C75 -125.37(9)
O6 Na4 C63 C75 75.33(10)
O5 Na4 C63 C75 -39.12(9)
C62 Na4 C63 C75 116.41(13)
C76 Na4 C63 C75 -9.71(9)
C58 Na4 C63 C75 -120.88(14)
C61 Na4 C63 C75 145.86(11)
C59 Na4 C63 C75 -149.95(12)
Na3 Na4 C63 C75 -83.66(9)
C62 C61 C64 C67 -2.2(2)
C60 C61 C64 C67 177.04(14)
Na4 C61 C64 C67 80.05(15)
C62 C61 C64 C66 118.03(16)
C60 C61 C64 C66 -62.74(18)
Na4 C61 C64 C66 -159.74(10)
C62 C61 C64 C65 -122.67(15)
C60 C61 C64 C65 56.55(18)
Na4 C61 C64 C65 -40.45(15)
C58 N2 C68 C69 -32.9(2)
Na3 N2 C68 C69 108.61(16)
C58 N2 C68 C73 148.98(14)
Na3 N2 C68 C73 -69.56(18)
C73 C68 C69 C70 1.6(2)
N2 C68 C69 C70 -176.56(14)
C68 C69 C70 C71 -1.4(3)
C69 C70 C71 C72 0.3(3)
C69 C70 C71 C74 -177.66(16)
C70 C71 C72 C73 0.5(2)
C74 C71 C72 C73 178.43(16)
C71 C72 C73 C68 -0.2(2)
C69 C68 C73 C72 -0.9(2)
N2 C68 C73 C72 177.39(14)
C62 C63 C75 C81 71.26(17)
C58 C63 C75 C81 -106.54(15)
Na4 C63 C75 C81 -13.84(14)
O4 Na3 O5 C76 93.9(10)
N2 Na3 O5 C76 -168.0(10)
C2 Na3 O5 C76 -32.7(10)
C1 Na3 O5 C76 -49.7(11)
C6 Na3 O5 C76 -111.8(10)
C3 Na3 O5 C76 -52.9(10)
C5 Na3 O5 C76 -104.3(10)
C4 Na3 O5 C76 -80.7(10)
Na4 Na3 O5 C76 97.0(10)
O4 Na3 O5 Na4 -3.11(4)
N2 Na3 O5 Na4 94.98(4)
C2 Na3 O5 Na4 -129.64(6)
C1 Na3 O5 Na4 -146.63(13)
C6 Na3 O5 Na4 151.18(8)
C3 Na3 O5 Na4 -149.86(4)
C5 Na3 O5 Na4 158.69(5)
C4 Na3 O5 Na4 -177.66(4)
O4 Na4 O5 C76 -171.36(8)
O6 Na4 O5 C76 -23.25(10)
C63 Na4 O5 C76 81.22(8)
C62 Na4 O5 C76 69.87(8)
C58 Na4 O5 C76 111.36(9)
C61 Na4 O5 C76 85.38(9)
C59 Na4 O5 C76 125.17(8)
Na3 Na4 O5 C76 -174.53(9)
O4 Na4 O5 Na3 3.17(4)
O6 Na4 O5 Na3 151.28(5)
C63 Na4 O5 Na3 -104.25(5)
C62 Na4 O5 Na3 -115.61(4)
C76 Na4 O5 Na3 174.53(9)
C58 Na4 O5 Na3 -74.11(4)
C61 Na4 O5 Na3 -100.09(5)
C59 Na4 O5 Na3 -60.30(4)
Na3 O5 C76 C81 -178(87)
Na4 O5 C76 C81 -81.84(13)
Na3 O5 C76 C77 1.2(11)
Na4 O5 C76 C77 97.51(13)
Na3 O5 C76 Na4 -96.3(10)
O4 Na4 C76 O5 9.96(10)
O6 Na4 C76 O5 159.95(8)
C63 Na4 C76 O5 -87.00(8)
C62 Na4 C76 O5 -109.65(8)
C58 Na4 C76 O5 -60.70(8)
C61 Na4 C76 O5 -106.41(8)
C59 Na4 C76 O5 -57.61(8)
Na3 Na4 C76 O5 4.12(7)
O4 Na4 C76 C81 129.01(9)
O6 Na4 C76 C81 -81.00(9)
O5 Na4 C76 C81 119.04(13)
C63 Na4 C76 C81 32.05(8)
C62 Na4 C76 C81 9.39(9)
C58 Na4 C76 C81 58.35(9)
C61 Na4 C76 C81 12.64(10)
C59 Na4 C76 C81 61.43(9)
Na3 Na4 C76 C81 123.16(9)
O4 Na4 C76 C77 -104.92(10)
O6 Na4 C76 C77 45.07(10)
O5 Na4 C76 C77 -114.88(14)
C63 Na4 C76 C77 158.12(11)
C62 Na4 C76 C77 135.47(10)
C58 Na4 C76 C77 -175.58(10)
C61 Na4 C76 C77 138.71(10)
C59 Na4 C76 C77 -172.49(9)
Na3 Na4 C76 C77 -110.76(10)
O5 C76 C77 C78 -176.69(13)
C81 C76 C77 C78 2.7(2)
Na4 C76 C77 C78 -113.44(13)
O5 C76 C77 C82 5.2(2)
C81 C76 C77 C82 -175.44(13)
Na4 C76 C77 C82 68.45(15)
C76 C77 C78 C79 -0.9(2)
C82 C77 C78 C79 177.17(14)
C77 C78 C79 C80 -1.0(2)
C77 C78 C79 C86 179.58(15)
C78 C79 C80 C81 1.1(2)
C86 C79 C80 C81 -179.47(15)
C79 C80 C81 C76 0.7(2)
C79 C80 C81 C75 -178.13(14)
O5 C76 C81 C80 176.78(13)
C77 C76 C81 C80 -2.6(2)
Na4 C76 C81 C80 120.49(12)
O5 C76 C81 C75 -4.4(2)
C77 C76 C81 C75 176.23(13)
Na4 C76 C81 C75 -60.69(13)
C63 C75 C81 C80 -124.12(14)
C63 C75 C81 C76 57.04(18)
C78 C77 C82 C83 120.73(16)
C76 C77 C82 C83 -61.20(18)
C78 C77 C82 C85 0.8(2)
C76 C77 C82 C85 178.83(15)
C78 C77 C82 C84 -118.15(15)
C76 C77 C82 C84 59.92(18)
O4 Na4 O6 C90 12.1(2)
O5 Na4 O6 C90 -119.81(18)
C63 Na4 O6 C90 163.68(18)
C62 Na4 O6 C90 145.50(18)
C76 Na4 O6 C90 -130.18(18)
C58 Na4 O6 C90 152.21(17)
C61 Na4 O6 C90 118.62(18)
C59 Na4 O6 C90 111.66(19)
Na3 Na4 O6 C90 -69.2(2)
O4 Na4 O6 C87 170.24(10)
O5 Na4 O6 C87 38.32(12)
C63 Na4 O6 C87 -38.19(12)
C62 Na4 O6 C87 -56.36(11)
C76 Na4 O6 C87 27.95(11)
C58 Na4 O6 C87 -49.65(13)
C61 Na4 O6 C87 -83.25(11)
C59 Na4 O6 C87 -90.21(12)
Na3 Na4 O6 C87 88.95(13)
C90 O6 C87 C88 26.7(2)
Na4 O6 C87 C88 -137.88(12)
O6 C87 C88 C89 -38.90(19)
C87 C88 C89 C90 35.6(2)
C87 O6 C90 C89 -3.5(2)
Na4 O6 C90 C89 155.24(15)
C88 C89 C90 O6 -20.7(3)
C96A C91A C92A C93A 0.5(13)
C97A C91A C92A C93A -177.2(7)
C91A C92A C93A C94A -0.2(11)
C92A C93A C94A C95A 0.0(10)
C93A C94A C95A C96A 0.0(10)
C92A C91A C96A C95A -0.5(15)
C97A C91A C96A C95A 177.2(8)
C94A C95A C96A C91A 0.3(14)
C96B C91B C92B C93B 2.5(16)
C97B C91B C92B C93B -179.1(8)
C91B C92B C93B C94B -0.5(12)
C92B C93B C94B C95B -2.8(11)
C93B C94B C95B C96B 4.0(13)
C92B C91B C96B C95B -1.2(19)
C97B C91B C96B C95B -179.6(10)
C94B C95B C96B C91B -2.1(18)
C103 C98 C99 C100 0.1(3)
C104 C98 C99 C100 -179.0(2)
C98 C99 C100 C101 0.5(3)
C99 C100 C101 C102 -0.7(3)
C100 C101 C102 C103 0.3(3)
C101 C102 C103 C98 0.2(3)
C99 C98 C103 C102 -0.4(3)
C104 C98 C103 C102 178.68(18)
C110 C105 C106 C107 -0.3(3)
C111 C105 C106 C107 178.9(2)
C105 C106 C107 C108 0.8(3)
C106 C107 C108 C109 -0.5(3)
C107 C108 C109 C110 -0.2(3)
C108 C109 C110 C105 0.7(3)
C106 C105 C110 C109 -0.4(3)
C111 C105 C110 C109 -179.6(2)
Na1 O1 O2 Na2 175.83(6)
Na3 O4 O5 Na4 175.32(6)
